data_4314443
loop_
_publ_author_name
'Hari Pada Nayek'
'Werner Massa'
'Stefanie Dehnen'

_publ_contact_author
;
Dehnen, S.

Fachbereich Chemie der Philipps-Universitaet
Hans-Meerwein-Str.
D-35043 Marburg, Germany
;
_publ_contact_author_email dehnen@chemie.uni-marburg.de
_publ_contact_author_fax +6421-2825653
_publ_contact_author_phone +6421-2825751
_publ_section_title
;
 Presence or Absence of a Central Se Atom in Silver Selenide/Selenolate
 Clusters with Halite Topology: Syntheses and Properties of
 [(Ph3PAg)8Ag6(\m6-Se)1-x/2(SePh)12]x+ (x= 0, 1)
;
_journal_name_full 'Inorganic Chemistry'
_journal_page_first 144
_journal_page_last 149
_journal_paper_doi 10.1021/ic901629k
_journal_volume 49
_journal_year 2010
_chemical_formula_moiety 'C216 H180 Ag14 P8 Se12.5, C18 H33 Cl2 Sn, 5(C4 H8 O)'
_chemical_formula_sum 'C254 H253 Ag14 Cl2 O5 P8 Se12.5 Sn'
_chemical_formula_weight 6320.09
_chemical_name_systematic
;
 ?
;
_space_group_IT_number 148
_symmetry_cell_setting trigonal
_symmetry_space_group_name_Hall '-R 3'
_symmetry_space_group_name_H-M 'R -3 :H'
_atom_sites_solution_hydrogens geom
_atom_sites_solution_primary direct
_atom_sites_solution_secondary difmap
_audit_creation_method SHELXL-97
_cell_angle_alpha 90.00
_cell_angle_beta 90.00
_cell_angle_gamma 120.00
_cell_formula_units_Z 6
_cell_length_a 20.3517(4)
_cell_length_b 20.3517(4)
_cell_length_c 99.087(3)
_cell_measurement_reflns_used 27007
_cell_measurement_temperature 100(2)
_cell_measurement_theta_max 23.82
_cell_measurement_theta_min 1.225
_cell_volume 35542.6(15)
_computing_cell_refinement 'XAREA 1.43 (Stoe 2007)'
_computing_data_collection 'XAREA 1.43 (Stoe 2007)'
_computing_data_reduction 'XAREA 1.43 (Stoe 2007)'
_computing_molecular_graphics 'DIAMOND 3.1f (Brandenburg 2007)'
_computing_structure_refinement 'SHELXL-97 (Sheldrick, 1997)'
_computing_structure_solution 'SIR 2004 (Burla et al. 2004)'
_diffrn_ambient_temperature 100(2)
_diffrn_detector_area_resol_mean 6.7
_diffrn_measured_fraction_theta_full 0.985
_diffrn_measured_fraction_theta_max 0.985
_diffrn_measurement_device_type 'IPDS-II (Stoe)'
_diffrn_measurement_method omega-scans
_diffrn_radiation_monochromator graphite
_diffrn_radiation_source 'fine-focus sealed tube'
_diffrn_radiation_type MoK\a
_diffrn_radiation_wavelength 0.71073
_diffrn_reflns_av_R_equivalents 0.1371
_diffrn_reflns_av_sigmaI/netI 0.2491
_diffrn_reflns_limit_h_max 24
_diffrn_reflns_limit_h_min -24
_diffrn_reflns_limit_k_max 24
_diffrn_reflns_limit_k_min -25
_diffrn_reflns_limit_l_max 109
_diffrn_reflns_limit_l_min -121
_diffrn_reflns_number 59101
_diffrn_reflns_theta_full 25.94
_diffrn_reflns_theta_max 25.94
_diffrn_reflns_theta_min 1.23
_diffrn_standards_number 0
_exptl_absorpt_coefficient_mu 3.283
_exptl_absorpt_correction_T_max 0.821
_exptl_absorpt_correction_T_min 0.627
_exptl_absorpt_correction_type gaussian
_exptl_absorpt_process_details 'Coppens et al. (1965)'
_exptl_crystal_colour yellow
_exptl_crystal_density_diffrn 1.772
_exptl_crystal_density_method 'not measured'
_exptl_crystal_description platelet
_exptl_crystal_F_000 18624
_exptl_crystal_size_max 0.15
_exptl_crystal_size_mid 0.11
_exptl_crystal_size_min 0.06
_refine_diff_density_max 1.305
_refine_diff_density_min -1.228
_refine_diff_density_rms 0.181
_refine_ls_extinction_method none
_refine_ls_goodness_of_fit_ref 0.978
_refine_ls_hydrogen_treatment constr
_refine_ls_matrix_type full
_refine_ls_number_parameters 632
_refine_ls_number_reflns 15185
_refine_ls_number_restraints 62
_refine_ls_restrained_S_all 0.981
_refine_ls_R_factor_all 0.1930
_refine_ls_R_factor_gt 0.0956
_refine_ls_shift/su_max 0.003
_refine_ls_shift/su_mean 0.000
_refine_ls_structure_factor_coef Fsqd
_refine_ls_weighting_details 'calc w=1/[\s^2^(Fo^2^)+(0.1000P)^2^+0.0000P] where P=(Fo^2^+2Fc^2^)/3'
_refine_ls_weighting_scheme calc
_refine_ls_wR_factor_gt 0.2247
_refine_ls_wR_factor_ref 0.2484
_reflns_number_gt 6064
_reflns_number_total 15185
_reflns_threshold_expression >2sigma(I)
_cod_data_source_file ic901629k_si_004.cif
_cod_data_source_block 2b
_cod_original_cell_volume 35542.5(15)
_cod_original_sg_symbol_H-M 'R -3'
_cod_original_formula_sum 'C254 H253 Ag14 Cl2 O5 P8 Se12.50 Sn'
_cod_database_code 4314443

loop_
_symmetry_equiv_pos_as_xyz
'x, y, z'
'-y, x-y, z'
'-x+y, -x, z'
'x+2/3, y+1/3, z+1/3'
'-y+2/3, x-y+1/3, z+1/3'
'-x+y+2/3, -x+1/3, z+1/3'
'x+1/3, y+2/3, z+2/3'
'-y+1/3, x-y+2/3, z+2/3'
'-x+y+1/3, -x+2/3, z+2/3'
'-x, -y, -z'
'y, -x+y, -z'
'x-y, x, -z'
'-x+2/3, -y+1/3, -z+1/3'
'y+2/3, -x+y+1/3, -z+1/3'
'x-y+2/3, x+1/3, -z+1/3'
'-x+1/3, -y+2/3, -z+2/3'
'y+1/3, -x+y+2/3, -z+2/3'
'x-y+1/3, x+2/3, -z+2/3'

loop_
_atom_site_label
_atom_site_type_symbol
_atom_site_fract_x
_atom_site_fract_y
_atom_site_fract_z
_atom_site_U_iso_or_equiv
_atom_site_adp_type
_atom_site_occupancy
_atom_site_symmetry_multiplicity
_atom_site_calc_flag
_atom_site_refinement_flags
_atom_site_disorder_assembly
_atom_site_disorder_group
Ag1 Ag 0.44064(7) 0.15379(7) 0.847797(14) 0.0367(3) Uani 1 1 d . . .
Ag2 Ag 0.6667 0.3333 0.87504(2) 0.0349(7) Uani 0.9536(18) 3 d SP . .
Ag2A Ag 0.6667 0.3333 0.8805(7) 0.0349(7) Uani 0.0464(18) 3 d SP . .
Ag3 Ag 0.53379(7) 0.20280(7) 0.821146(14) 0.0376(4) Uani 0.9536(18) 1 d P . .
Ag3A Ag 0.6249(16) 0.2167(15) 0.8533(3) 0.0376(4) Uani 0.0464(18) 1 d P . .
Ag4 Ag 0.0000 0.0000 0.95802(2) 0.0455(6) Uani 1 3 d S . .
Ag5 Ag -0.12827(9) 0.11655(9) 1.013700(16) 0.0605(5) Uani 1 1 d . . .
Ag6 Ag -0.04550(15) 0.07321(13) 0.98171(2) 0.0539(6) Uani 0.6684(18) 1 d P . .
Ag6A Ag -0.0961(3) 0.0456(3) 0.98825(5) 0.0539(6) Uani 0.3316(18) 1 d P . .
Se1 Se 0.40921(10) 0.24993(10) 0.834517(18) 0.0338(4) Uani 0.9536(18) 1 d P . .
Se1A Se 0.460(2) 0.283(2) 0.8423(4) 0.0338(4) Uani 0.0464(18) 1 d P . .
Se2 Se 0.56988(10) 0.20592(10) 0.861638(18) 0.0344(5) Uani 0.9536(18) 1 d P . .
Se2A Se 0.533(2) 0.213(2) 0.8713(4) 0.0344(5) Uani 0.0464(18) 1 d P . .
Se3 Se 0.6667 0.3333 0.8333 0.042(2) Uani 0.50 6 d SP . .
Se4 Se -0.1768(2) 0.02122(19) 0.99211(3) 0.0534(8) Uani 0.6684(18) 1 d PD . .
Se4A Se -0.2282(4) 0.0016(4) 0.99725(6) 0.0534(8) Uani 0.3316(18) 1 d P . .
Se5 Se 0.09516(17) -0.05727(18) 0.96497(3) 0.0502(8) Uani 0.6684(18) 1 d P . .
Se5A Se 0.1067(3) -0.0101(4) 0.97113(7) 0.0502(8) Uani 0.3316(18) 1 d P . .
Se6 Se 0.0000 0.0000 1.0000 0.0271(17) Uani 0.50 6 d SP . .
P1 P 0.3163(2) 0.0513(2) 0.85592(5) 0.0371(11) Uani 1 1 d . . .
P2 P 0.2075(4) -0.1692(4) 0.97901(8) 0.0786(19) Uani 1 1 d . . .
P3 P 0.0000 0.0000 0.93286(8) 0.0370(19) Uani 1 3 d S . .
P4 P 0.6667 0.3333 0.89967(8) 0.0365(19) Uani 1 3 d S . .
Sn1 Sn 0.3333 0.6667 0.89923(2) 0.0417(5) Uani 1 3 d S . .
Cl1 Cl 0.3333 0.6667 0.87334(9) 0.058(2) Uani 1 3 d S . .
Cl2 Cl 0.356(3) 0.662(4) 0.9271(4) 0.24(3) Uani 0.33 1 d PU . .
C31 C 0.0120(9) -0.0811(9) 0.92541(17) 0.043(5) Uani 1 1 d . . .
C32 C 0.0488(12) -0.0696(11) 0.91365(19) 0.057(6) Uani 1 1 d . . .
H32A H 0.0692 -0.0218 0.9093 0.069 Uiso 1 1 calc R . .
C33 C 0.0572(13) -0.1256(14) 0.9080(2) 0.069(6) Uani 1 1 d . . .
H33A H 0.0847 -0.1180 0.8998 0.083 Uiso 1 1 calc R . .
C34 C 0.0224(12) -0.1965(13) 0.9149(2) 0.060(6) Uani 1 1 d . . .
H34A H 0.0257 -0.2380 0.9113 0.072 Uiso 1 1 calc R . .
C35 C -0.0157(13) -0.2048(13) 0.9267(2) 0.072(7) Uani 1 1 d . . .
H35A H -0.0395 -0.2526 0.9312 0.087 Uiso 1 1 calc R . .
C36 C -0.0201(11) -0.1447(12) 0.9324(2) 0.064(6) Uani 1 1 d . . .
H36A H -0.0448 -0.1491 0.9408 0.077 Uiso 1 1 calc R . .
C41 C 0.5660(8) 0.2965(9) 0.9068(2) 0.047(5) Uani 1 1 d . . .
C42 C 0.5217(12) 0.3180(17) 0.8993(3) 0.116(11) Uani 1 1 d U . .
H42A H 0.5387 0.3506 0.8917 0.139 Uiso 1 1 calc R . .
C43 C 0.453(2) 0.287(2) 0.9044(5) 0.166(15) Uani 1 1 d U . .
H43A H 0.4148 0.2896 0.8994 0.199 Uiso 1 1 calc R . .
C44 C 0.432(2) 0.245(2) 0.9183(5) 0.151(14) Uani 1 1 d U . .
H44A H 0.3849 0.2320 0.9225 0.181 Uiso 1 1 calc R . .
C45 C 0.4775(16) 0.230(2) 0.9236(3) 0.126(13) Uani 1 1 d . . .
H45A H 0.4651 0.2029 0.9318 0.151 Uiso 1 1 calc R . .
C46 C 0.5450(11) 0.2532(13) 0.9176(2) 0.076(7) Uani 1 1 d . . .
H46A H 0.5782 0.2376 0.9213 0.092 Uiso 1 1 calc R . .
C51 C 0.3357(9) 0.2564(9) 0.84648(19) 0.037(4) Uani 1 1 d . . .
C52 C 0.2641(12) 0.2265(10) 0.84208(19) 0.048(5) Uani 1 1 d . . .
H52A H 0.2494 0.2023 0.8335 0.058 Uiso 1 1 calc R . .
C53 C 0.2114(12) 0.2319(12) 0.8504(2) 0.058(6) Uani 1 1 d . . .
H53A H 0.1603 0.2114 0.8475 0.069 Uiso 1 1 calc R . .
C54 C 0.2323(15) 0.2653(13) 0.8622(3) 0.073(7) Uani 1 1 d . . .
H54A H 0.1958 0.2689 0.8676 0.087 Uiso 1 1 calc R . .
C55 C 0.3049(15) 0.2951(16) 0.8669(2) 0.092(9) Uani 1 1 d . . .
H55A H 0.3186 0.3197 0.8755 0.111 Uiso 1 1 calc R . .
C56 C 0.3558(11) 0.2891(12) 0.8595(2) 0.064(6) Uani 1 1 d . . .
H56A H 0.4055 0.3067 0.8629 0.076 Uiso 1 1 calc R . .
C61 C 0.5314(9) 0.1216(9) 0.8741(2) 0.043(5) Uani 1 1 d . . .
C62 C 0.5509(11) 0.0637(12) 0.8727(3) 0.073(7) Uani 1 1 d . . .
H62A H 0.5825 0.0649 0.8656 0.087 Uiso 1 1 calc R . .
C63 C 0.5229(12) 0.0058(12) 0.8821(2) 0.064(6) Uani 1 1 d . . .
H63A H 0.5315 -0.0356 0.8808 0.077 Uiso 1 1 calc R . .
C64 C 0.4822(13) 0.0061(14) 0.8934(3) 0.075(7) Uani 1 1 d . . .
H64A H 0.4671 -0.0324 0.9001 0.089 Uiso 1 1 calc R . .
C65 C 0.4633(14) 0.0648(12) 0.8950(2) 0.076(7) Uani 1 1 d . . .
H65A H 0.4328 0.0642 0.9023 0.091 Uiso 1 1 calc R . .
C66 C 0.4925(12) 0.1246(11) 0.8851(2) 0.063(6) Uani 1 1 d . . .
H66A H 0.4846 0.1665 0.8862 0.075 Uiso 1 1 calc R . .
C71 C -0.236(3) 0.047(4) 0.9809(3) 0.258(13) Uiso 1 1 d GD . .
C72 C -0.1961(17) 0.122(3) 0.9764(5) 0.309(15) Uiso 1 1 d G . .
H72A H -0.1436 0.1520 0.9784 0.371 Uiso 1 1 calc R . .
C73 C -0.233(4) 0.152(2) 0.9689(5) 0.361(18) Uiso 1 1 d G . .
H73A H -0.2051 0.2026 0.9657 0.433 Uiso 1 1 calc R . .
C74 C -0.309(4) 0.107(4) 0.9659(4) 0.41(2) Uiso 1 1 d G . .
H74A H -0.3344 0.1278 0.9608 0.495 Uiso 1 1 calc R . .
C75 C -0.3497(17) 0.033(4) 0.9705(4) 0.361(18) Uiso 1 1 d G . .
H75A H -0.4022 0.0023 0.9685 0.433 Uiso 1 1 calc R . .
C76 C -0.313(3) 0.003(2) 0.9780(4) 0.309(15) Uiso 1 1 d G . .
H76A H -0.3408 -0.0482 0.9811 0.371 Uiso 1 1 calc R . .
C81 C 0.1815(10) -0.0524(9) 0.9416(2) 0.108(4) Uiso 1 1 d G . .
C82 C 0.2450(11) -0.0160(13) 0.93338(18) 0.129(5) Uiso 1 1 d G . .
H82A H 0.2509 -0.0423 0.9260 0.155 Uiso 1 1 calc R . .
C83 C 0.2998(10) 0.0590(13) 0.9359(2) 0.172(7) Uiso 1 1 d G . .
H83A H 0.3432 0.0838 0.9303 0.207 Uiso 1 1 calc R . .
C84 C 0.2912(10) 0.0975(9) 0.9467(3) 0.151(6) Uiso 1 1 d G . .
H84A H 0.3287 0.1487 0.9485 0.181 Uiso 1 1 calc R . .
C85 C 0.2277(11) 0.0611(13) 0.9550(2) 0.151(6) Uiso 1 1 d G . .
H85A H 0.2218 0.0874 0.9624 0.181 Uiso 1 1 calc R . .
C86 C 0.1729(10) -0.0138(12) 0.95246(19) 0.129(5) Uiso 1 1 d G . .
H86A H 0.1295 -0.0387 0.9581 0.155 Uiso 1 1 calc R . .
C91 C 0.2642(10) 0.7185(11) 0.9008(2) 0.054(5) Uani 1 1 d . . .
H91A H 0.2429 0.7065 0.9102 0.065 Uiso 1 1 calc R . .
C92 C 0.1954(13) 0.6852(13) 0.8915(3) 0.083(8) Uani 1 1 d . . .
H92A H 0.1646 0.6299 0.8932 0.099 Uiso 1 1 calc R . .
H92B H 0.2129 0.6927 0.8820 0.099 Uiso 1 1 calc R . .
C93 C 0.1448(15) 0.7214(15) 0.8936(3) 0.104(10) Uani 1 1 d . . .
H93A H 0.1029 0.7008 0.8869 0.125 Uiso 1 1 calc R . .
H93B H 0.1225 0.7100 0.9028 0.125 Uiso 1 1 calc R . .
C94 C 0.1944(12) 0.8058(13) 0.8917(3) 0.073(7) Uani 1 1 d . . .
H94A H 0.2141 0.8162 0.8824 0.088 Uiso 1 1 calc R . .
H94B H 0.1634 0.8303 0.8930 0.088 Uiso 1 1 calc R . .
C95 C 0.2588(13) 0.8398(12) 0.9012(3) 0.076(7) Uani 1 1 d . . .
H95A H 0.2392 0.8335 0.9105 0.092 Uiso 1 1 calc R . .
H95B H 0.2896 0.8949 0.8993 0.092 Uiso 1 1 calc R . .
C96 C 0.3096(11) 0.8046(10) 0.9002(2) 0.059(6) Uani 1 1 d . . .
H96A H 0.3381 0.8203 0.8916 0.071 Uiso 1 1 calc R . .
H96B H 0.3469 0.8238 0.9076 0.071 Uiso 1 1 calc R . .
C111 C 0.3028(10) -0.0445(8) 0.85642(17) 0.035(4) Uani 1 1 d . . .
C112 C 0.3539(9) -0.0588(10) 0.86303(19) 0.045(5) Uani 1 1 d . . .
H11B H 0.3954 -0.0181 0.8676 0.054 Uiso 1 1 calc R . .
C113 C 0.3478(11) -0.1281(11) 0.86340(18) 0.045(5) Uani 1 1 d . . .
H11A H 0.3866 -0.1347 0.8674 0.054 Uiso 1 1 calc R . .
C114 C 0.2858(10) -0.1876(10) 0.85800(19) 0.046(5) Uani 1 1 d . . .
H11E H 0.2798 -0.2368 0.8588 0.056 Uiso 1 1 calc R . .
C115 C 0.2308(11) -0.1792(12) 0.85136(18) 0.053(5) Uani 1 1 d . . .
H11C H 0.1892 -0.2216 0.8472 0.064 Uiso 1 1 calc R . .
C116 C 0.2368(10) -0.1075(9) 0.85087(16) 0.035(4) Uani 1 1 d . . .
H11D H 0.1978 -0.1012 0.8469 0.042 Uiso 1 1 calc R . .
C121 C 0.2424(9) 0.0406(8) 0.84423(18) 0.035(4) Uani 1 1 d . . .
C122 C 0.1713(11) 0.0263(10) 0.8489(2) 0.065(6) Uani 1 1 d . . .
H12D H 0.1596 0.0212 0.8582 0.078 Uiso 1 1 calc R . .
C123 C 0.1203(13) 0.0200(14) 0.8395(3) 0.084(8) Uani 1 1 d . . .
H12B H 0.0705 0.0062 0.8424 0.101 Uiso 1 1 calc R . .
C124 C 0.1362(17) 0.0323(12) 0.8261(4) 0.100(11) Uani 1 1 d . . .
H12C H 0.1006 0.0334 0.8200 0.120 Uiso 1 1 calc R . .
C125 C 0.2056(13) 0.0435(11) 0.8214(2) 0.060(6) Uani 1 1 d . . .
H12E H 0.2151 0.0449 0.8120 0.072 Uiso 1 1 calc R . .
C126 C 0.2593(10) 0.0522(8) 0.83050(18) 0.039(4) Uani 1 1 d . . .
H12A H 0.3089 0.0664 0.8275 0.047 Uiso 1 1 calc R . .
C131 C 0.2878(11) 0.0614(10) 0.87231(19) 0.051(5) Uani 1 1 d . . .
C132 C 0.2623(12) 0.0065(13) 0.8825(3) 0.074(7) Uani 1 1 d . . .
H13B H 0.2579 -0.0414 0.8806 0.089 Uiso 1 1 calc R . .
C133 C 0.2429(13) 0.0207(14) 0.8955(2) 0.066(6) Uani 1 1 d . . .
H13A H 0.2268 -0.0178 0.9022 0.080 Uiso 1 1 calc R . .
C134 C 0.2463(16) 0.0843(14) 0.8986(2) 0.100(10) Uani 1 1 d . . .
H13C H 0.2329 0.0930 0.9073 0.119 Uiso 1 1 calc R . .
C135 C 0.270(2) 0.1380(16) 0.8888(3) 0.158(15) Uani 1 1 d U . .
H13D H 0.2734 0.1855 0.8906 0.189 Uiso 1 1 calc R . .
C136 C 0.289(2) 0.1234(16) 0.8760(3) 0.158(15) Uani 1 1 d U . .
H13E H 0.3044 0.1623 0.8694 0.190 Uiso 1 1 calc R . .
C211 C 0.370(3) -0.1071(18) 0.9787(3) 0.202(9) Uiso 1 1 d G . .
C212 C 0.442(2) -0.052(3) 0.9746(4) 0.243(11) Uiso 1 1 d G . .
H21A H 0.4837 -0.0614 0.9754 0.291 Uiso 1 1 calc R . .
C213 C 0.4542(19) 0.016(2) 0.9692(4) 0.283(13) Uiso 1 1 d G . .
H21B H 0.5036 0.0534 0.9664 0.340 Uiso 1 1 calc R . .
C214 C 0.394(3) 0.0294(17) 0.9680(4) 0.324(15) Uiso 1 1 d G . .
H21C H 0.4020 0.0760 0.9644 0.389 Uiso 1 1 calc R . .
C215 C 0.322(2) -0.025(2) 0.9722(4) 0.283(13) Uiso 1 1 d G . .
H21D H 0.2805 -0.0163 0.9713 0.340 Uiso 1 1 calc R . .
C216 C 0.3099(19) -0.0937(18) 0.9775(4) 0.243(11) Uiso 1 1 d G . .
H21E H 0.2606 -0.1312 0.9804 0.291 Uiso 1 1 calc R . .
C221 C 0.2318(19) -0.324(2) 0.9848(4) 0.273(13) Uiso 1 1 d G . .
C222 C 0.213(2) -0.268(2) 0.9834(3) 0.327(16) Uiso 1 1 d G . .
H22A H 0.2181 -0.2445 0.9749 0.393 Uiso 1 1 calc R . .
C223 C 0.1880(17) -0.2447(18) 0.9945(3) 0.382(18) Uiso 1 1 d G . .
H22B H 0.1754 -0.2059 0.9935 0.458 Uiso 1 1 calc R . .
C224 C 0.181(2) -0.279(3) 1.0070(3) 0.44(2) Uiso 1 1 d G . .
H22C H 0.1638 -0.2629 1.0146 0.524 Uiso 1 1 calc R . .
C225 C 0.200(3) -0.335(2) 1.0084(4) 0.382(18) Uiso 1 1 d G . .
H22D H 0.1948 -0.3586 1.0169 0.458 Uiso 1 1 calc R . .
C226 C 0.225(2) -0.358(2) 0.9973(5) 0.327(16) Uiso 1 1 d G . .
H22E H 0.2374 -0.3972 0.9983 0.393 Uiso 1 1 calc R . .
C231 C 0.1936(19) -0.2029(15) 0.9613(2) 0.171(7) Uiso 1 1 d G . .
C232 C 0.1262(17) -0.2181(15) 0.9550(3) 0.206(9) Uiso 1 1 d G . .
H23A H 0.0907 -0.2092 0.9597 0.247 Uiso 1 1 calc R . .
C233 C 0.1109(15) -0.2465(18) 0.9419(3) 0.240(10) Uiso 1 1 d G . .
H23B H 0.0649 -0.2569 0.9377 0.288 Uiso 1 1 calc R . .
C234 C 0.163(2) -0.2596(18) 0.9351(3) 0.274(12) Uiso 1 1 d G . .
H23C H 0.1524 -0.2790 0.9262 0.329 Uiso 1 1 calc R . .
C235 C 0.230(2) -0.2444(17) 0.9414(3) 0.240(10) Uiso 1 1 d G . .
H23D H 0.2658 -0.2533 0.9367 0.288 Uiso 1 1 calc R . .
C236 C 0.2456(14) -0.2160(17) 0.9544(3) 0.206(9) Uiso 1 1 d G . .
H23E H 0.2916 -0.2055 0.9587 0.247 Uiso 1 1 calc R . .
O10 O 0.040(2) 0.077(2) 0.8761(4) 0.091(10) Uiso 0.33 1 d PG . .
C10A C 0.0985(17) 0.062(2) 0.8795(4) 0.091(10) Uiso 0.33 1 d PG . .
H10C H 0.1208 0.0852 0.8880 0.109 Uiso 0.33 1 d PG . .
H10D H 0.1374 0.0828 0.8727 0.109 Uiso 0.33 1 d PG . .
C10B C 0.066(2) -0.018(2) 0.8803(3) 0.091(10) Uiso 0.33 1 d PG . .
H10E H 0.0739 -0.0318 0.8891 0.109 Uiso 0.33 1 d PG . .
H10F H 0.0905 -0.0342 0.8738 0.109 Uiso 0.33 1 d PG . .
C10C C -0.012(2) -0.052(2) 0.8774(4) 0.091(10) Uiso 0.33 1 d PG . .
H10G H -0.0414 -0.0819 0.8849 0.109 Uiso 0.33 1 d PG . .
H10H H -0.0248 -0.0843 0.8697 0.109 Uiso 0.33 1 d PG . .
C10D C -0.0289(18) 0.007(3) 0.8749(4) 0.091(10) Uiso 0.33 1 d PG . .
H10I H -0.0492 0.0018 0.8659 0.109 Uiso 0.33 1 d PG . .
H10J H -0.0658 0.0042 0.8812 0.109 Uiso 0.33 1 d PG . .
O11 O 0.476(2) 0.048(2) 0.9325(3) 0.259(12) Uiso 1 1 d GD . .
C11A C 0.4187(17) -0.034(3) 0.9325(4) 0.259(12) Uiso 1 1 d GD . .
H11F H 0.3850 -0.0482 0.9245 0.310 Uiso 1 1 calc R . .
H11G H 0.3880 -0.0495 0.9409 0.310 Uiso 1 1 calc R . .
C11B C 0.472(3) -0.0637(17) 0.9318(4) 0.259(12) Uiso 1 1 d GD . .
H11H H 0.4752 -0.0841 0.9407 0.310 Uiso 1 1 calc R . .
H11I H 0.4537 -0.1055 0.9251 0.310 Uiso 1 1 calc R . .
C11C C 0.549(2) -0.002(3) 0.9277(4) 0.259(12) Uiso 1 1 d GD . .
H11J H 0.5581 -0.0077 0.9181 0.310 Uiso 1 1 calc R . .
H11K H 0.5883 -0.0055 0.9331 0.310 Uiso 1 1 calc R . .
C11D C 0.557(2) 0.0747(19) 0.9299(4) 0.259(12) Uiso 1 1 d GD . .
H11L H 0.5893 0.1017 0.9377 0.310 Uiso 1 1 calc R . .
H11M H 0.5755 0.1071 0.9218 0.310 Uiso 1 1 calc R . .
O12 O 0.666(10) 0.295(7) 0.9562(10) 0.23(3) Uiso 0.33 1 d PG . .
C12A C 0.594(9) 0.292(6) 0.957(3) 0.23(3) Uiso 0.33 1 d PG . .
H12F H 0.5693 0.2675 0.9656 0.273 Uiso 0.33 1 d PG . .
H12G H 0.5614 0.2625 0.9499 0.273 Uiso 0.33 1 d PG . .
C12B C 0.607(8) 0.368(8) 0.9569(16) 0.23(3) Uiso 0.33 1 d PG . .
H12H H 0.5887 0.3795 0.9650 0.273 Uiso 0.33 1 d PG . .
H12I H 0.5808 0.3745 0.9493 0.273 Uiso 0.33 1 d PG . .
C12C C 0.688(9) 0.420(6) 0.956(2) 0.23(3) Uiso 0.33 1 d PG . .
H12J H 0.7066 0.4538 0.9631 0.273 Uiso 0.33 1 d PG . .
H12K H 0.6987 0.4488 0.9474 0.273 Uiso 0.33 1 d PG . .
C12D C 0.725(8) 0.374(8) 0.955(2) 0.23(3) Uiso 0.33 1 d PG . .
H12L H 0.7521 0.3828 0.9468 0.273 Uiso 0.33 1 d PG . .
H12M H 0.7600 0.3878 0.9625 0.273 Uiso 0.33 1 d PG . .

loop_
_atom_site_aniso_label
_atom_site_aniso_U_11
_atom_site_aniso_U_22
_atom_site_aniso_U_33
_atom_site_aniso_U_23
_atom_site_aniso_U_13
_atom_site_aniso_U_12
Ag1 0.0300(7) 0.0307(8) 0.0459(8) 0.0021(6) 0.0016(6) 0.0127(6)
Ag2 0.0347(9) 0.0347(9) 0.0352(16) 0.000 0.000 0.0173(4)
Ag2A 0.0347(9) 0.0347(9) 0.0352(16) 0.000 0.000 0.0173(4)
Ag3 0.0337(8) 0.0297(8) 0.0493(9) 0.0001(6) 0.0050(6) 0.0158(7)
Ag3A 0.0337(8) 0.0297(8) 0.0493(9) 0.0001(6) 0.0050(6) 0.0158(7)
Ag4 0.0499(10) 0.0499(10) 0.0366(14) 0.000 0.000 0.0250(5)
Ag5 0.0719(11) 0.0495(10) 0.0462(9) -0.0016(7) 0.0026(8) 0.0198(9)
Ag6 0.0708(18) 0.0567(14) 0.0442(14) -0.0065(10) -0.0088(11) 0.0394(14)
Ag6A 0.0708(18) 0.0567(14) 0.0442(14) -0.0065(10) -0.0088(11) 0.0394(14)
Se1 0.0297(10) 0.0286(10) 0.0433(11) 0.0015(8) 0.0023(8) 0.0148(9)
Se1A 0.0297(10) 0.0286(10) 0.0433(11) 0.0015(8) 0.0023(8) 0.0148(9)
Se2 0.0279(10) 0.0289(10) 0.0434(11) -0.0003(8) -0.0023(8) 0.0120(9)
Se2A 0.0279(10) 0.0289(10) 0.0434(11) -0.0003(8) -0.0023(8) 0.0120(9)
Se3 0.041(3) 0.041(3) 0.042(5) 0.000 0.000 0.0206(17)
Se4 0.069(2) 0.068(2) 0.0463(19) -0.0145(14) -0.0120(15) 0.051(2)
Se4A 0.069(2) 0.068(2) 0.0463(19) -0.0145(14) -0.0120(15) 0.051(2)
Se5 0.0444(16) 0.062(2) 0.0484(19) 0.0135(14) 0.0083(14) 0.0296(17)
Se5A 0.0444(16) 0.062(2) 0.0484(19) 0.0135(14) 0.0083(14) 0.0296(17)
Se6 0.028(3) 0.028(3) 0.025(4) 0.000 0.000 0.0141(13)
P1 0.031(3) 0.027(2) 0.050(3) 0.003(2) 0.010(2) 0.011(2)
P2 0.064(4) 0.066(4) 0.102(5) 0.000(4) -0.013(4) 0.029(4)
P3 0.039(3) 0.039(3) 0.034(5) 0.000 0.000 0.0193(15)
P4 0.031(3) 0.031(3) 0.047(5) 0.000 0.000 0.0156(14)
Sn1 0.0387(8) 0.0387(8) 0.0479(14) 0.000 0.000 0.0193(4)
Cl1 0.058(3) 0.058(3) 0.058(6) 0.000 0.000 0.0292(17)
Cl2 0.22(4) 0.14(3) 0.23(3) 0.01(3) 0.09(3) 0.00(3)
C31 0.031(10) 0.079(15) 0.030(10) -0.008(9) 0.002(8) 0.035(10)
C32 0.082(16) 0.059(13) 0.054(13) 0.012(10) 0.012(11) 0.052(13)
C33 0.085(17) 0.096(19) 0.057(14) -0.012(13) 0.009(12) 0.069(16)
C34 0.075(15) 0.083(17) 0.050(13) -0.032(12) -0.016(11) 0.061(14)
C35 0.079(17) 0.066(16) 0.092(18) 0.003(13) 0.019(14) 0.052(14)
C36 0.056(14) 0.058(14) 0.081(16) 0.029(12) 0.042(12) 0.030(12)
C41 0.051(12) 0.035(11) 0.058(13) 0.003(9) 0.013(10) 0.024(10)
C42 0.031(13) 0.16(2) 0.17(3) 0.10(2) 0.045(14) 0.057(15)
C43 0.13(3) 0.18(3) 0.24(4) 0.08(3) 0.05(3) 0.11(2)
C44 0.10(2) 0.18(3) 0.23(3) 0.06(3) 0.10(2) 0.11(2)
C45 0.07(2) 0.24(4) 0.073(19) 0.04(2) 0.028(15) 0.08(2)
C46 0.046(14) 0.079(17) 0.092(19) 0.025(14) -0.008(13) 0.023(13)
C51 0.030(10) 0.025(10) 0.060(12) 0.000(8) -0.011(9) 0.018(8)
C52 0.090(16) 0.031(10) 0.045(12) 0.013(8) 0.004(11) 0.046(11)
C53 0.072(15) 0.071(15) 0.055(14) 0.002(11) 0.013(11) 0.055(13)
C54 0.10(2) 0.068(16) 0.084(19) 0.005(13) 0.037(15) 0.072(16)
C55 0.071(18) 0.15(3) 0.060(16) -0.041(16) 0.010(13) 0.058(18)
C56 0.048(13) 0.092(17) 0.069(15) -0.036(13) -0.011(11) 0.048(13)
C61 0.013(9) 0.021(10) 0.080(14) -0.013(9) -0.009(9) -0.002(8)
C62 0.052(14) 0.059(15) 0.10(2) 0.004(13) 0.004(13) 0.023(12)
C63 0.057(14) 0.053(14) 0.090(18) 0.022(12) -0.017(13) 0.033(12)
C64 0.073(17) 0.071(17) 0.088(19) 0.009(13) -0.004(14) 0.043(14)
C65 0.095(18) 0.044(13) 0.061(15) -0.002(11) -0.017(13) 0.015(13)
C66 0.060(14) 0.029(11) 0.087(17) 0.018(11) 0.015(12) 0.013(11)
C91 0.036(11) 0.052(13) 0.073(15) -0.010(10) 0.013(10) 0.022(10)
C92 0.059(15) 0.061(16) 0.14(2) 0.006(15) -0.009(15) 0.042(13)
C93 0.081(19) 0.08(2) 0.18(3) 0.004(18) -0.006(18) 0.060(17)
C94 0.060(16) 0.066(17) 0.11(2) 0.003(14) 0.005(14) 0.044(14)
C95 0.063(16) 0.043(13) 0.13(2) -0.006(13) 0.004(15) 0.035(13)
C96 0.056(13) 0.025(11) 0.101(17) 0.021(10) 0.004(11) 0.024(10)
C111 0.043(11) 0.015(9) 0.048(11) 0.003(7) 0.011(8) 0.015(8)
C112 0.024(10) 0.037(11) 0.068(14) -0.006(9) 0.004(9) 0.012(9)
C113 0.046(12) 0.055(13) 0.053(12) 0.005(10) 0.008(9) 0.039(11)
C114 0.040(12) 0.033(11) 0.060(13) 0.007(9) 0.009(10) 0.014(10)
C115 0.055(13) 0.074(15) 0.040(11) -0.023(10) -0.015(10) 0.040(12)
C116 0.044(11) 0.039(11) 0.042(10) 0.010(8) 0.016(8) 0.036(10)
C121 0.033(10) 0.016(9) 0.060(13) 0.000(8) -0.001(8) 0.015(8)
C122 0.033(12) 0.034(12) 0.110(19) 0.017(11) 0.029(12) 0.003(10)
C123 0.043(14) 0.09(2) 0.12(2) -0.020(18) -0.039(16) 0.037(14)
C124 0.10(2) 0.033(14) 0.18(3) -0.039(17) -0.09(2) 0.043(15)
C125 0.067(15) 0.042(13) 0.087(17) -0.021(11) -0.032(13) 0.040(12)
C126 0.045(11) 0.016(9) 0.053(12) 0.000(8) 0.001(9) 0.014(8)
C131 0.065(14) 0.027(11) 0.053(12) 0.020(9) 0.015(10) 0.018(10)
C132 0.058(15) 0.061(15) 0.11(2) 0.033(14) 0.024(13) 0.034(13)
C133 0.085(17) 0.075(17) 0.050(14) 0.007(12) 0.028(12) 0.048(14)
C134 0.16(3) 0.054(16) 0.063(16) 0.018(13) 0.054(17) 0.035(17)
C135 0.27(4) 0.071(18) 0.11(2) 0.024(17) 0.07(2) 0.08(2)
C136 0.28(4) 0.066(18) 0.10(2) 0.024(15) 0.11(2) 0.07(2)

loop_
_atom_type_symbol
_atom_type_description
_atom_type_scat_dispersion_real
_atom_type_scat_dispersion_imag
_atom_type_scat_source
C C 0.0033 0.0016 'International Tables Vol C Tables 4.2.6.8 and 6.1.1.4'
H H 0.0000 0.0000 'International Tables Vol C Tables 4.2.6.8 and 6.1.1.4'
Se Se -0.0929 2.2259 'International Tables Vol C Tables 4.2.6.8 and 6.1.1.4'
Ag Ag -0.8971 1.1015 'International Tables Vol C Tables 4.2.6.8 and 6.1.1.4'
Sn Sn -0.6537 1.4246 'International Tables Vol C Tables 4.2.6.8 and 6.1.1.4'
P P 0.1023 0.0942 'International Tables Vol C Tables 4.2.6.8 and 6.1.1.4'
Cl Cl 0.1484 0.1585 'International Tables Vol C Tables 4.2.6.8 and 6.1.1.4'
O O 0.0106 0.0060 'International Tables Vol C Tables 4.2.6.8 and 6.1.1.4'

loop_
_geom_angle_atom_site_label_1
_geom_angle_atom_site_label_2
_geom_angle_atom_site_label_3
_geom_angle
_geom_angle_site_symmetry_1
_geom_angle_site_symmetry_3
_geom_angle_publ_flag
P1 Ag1 Se1A 120.6(8) . . ?
P1 Ag1 Se2 123.83(13) . . ?
Se1A Ag1 Se2 95.1(9) . . ?
P1 Ag1 Se1 104.92(12) . . ?
Se1A Ag1 Se1 26.2(9) . . ?
Se2 Ag1 Se1 120.52(7) . . ?
P1 Ag1 Se1 102.77(12) . 18_546 ?
Se1A Ag1 Se1 124.9(8) . 18_546 ?
Se2 Ag1 Se1 86.16(6) . 18_546 ?
Se1 Ag1 Se1 116.08(6) . 18_546 ?
P1 Ag1 Se2A 105.7(8) . . ?
Se1A Ag1 Se2A 90.4(11) . . ?
Se2 Ag1 Se2A 26.3(7) . . ?
Se1 Ag1 Se2A 115.9(7) . . ?
Se1 Ag1 Se2A 109.8(7) 18_546 . ?
P1 Ag1 Se1A 119.2(8) . 18_546 ?
Se1A Ag1 Se1A 101.1(11) . 18_546 ?
Se2 Ag1 Se1A 90.5(7) . 18_546 ?
Se1 Ag1 Se1A 93.7(7) . 18_546 ?
Se1 Ag1 Se1A 24.0(7) 18_546 18_546 ?
Se2A Ag1 Se1A 116.8(10) . 18_546 ?
P1 Ag1 Ag3 138.49(12) . . ?
Se1A Ag1 Ag3 74.4(8) . . ?
Se2 Ag1 Ag3 89.27(6) . . ?
Se1 Ag1 Ag3 71.31(5) . . ?
Se1 Ag1 Ag3 50.50(5) 18_546 . ?
Se2A Ag1 Ag3 113.0(8) . . ?
Se1A Ag1 Ag3 26.9(7) 18_546 . ?
P1 Ag1 Ag3 140.18(12) . 17_556 ?
Se1A Ag1 Ag3 24.9(9) . 17_556 ?
Se2 Ag1 Ag3 70.76(5) . 17_556 ?
Se1 Ag1 Ag3 49.77(5) . 17_556 ?
Se1 Ag1 Ag3 115.76(6) 18_546 17_556 ?
Se2A Ag1 Ag3 71.2(7) . 17_556 ?
Se1A Ag1 Ag3 95.3(8) 18_546 17_556 ?
Ag3 Ag1 Ag3 69.54(5) . 17_556 ?
P1 Ag1 Ag3A 138.3(5) . . ?
Se1A Ag1 Ag3A 94.4(10) . . ?
Se2 Ag1 Ag3A 21.8(5) . . ?
Se1 Ag1 Ag3A 115.5(5) . . ?
Se1 Ag1 Ag3A 68.7(5) 18_546 . ?
Se2A Ag1 Ag3A 47.9(9) . . ?
Se1A Ag1 Ag3A 69.2(9) 18_546 . ?
Ag3 Ag1 Ag3A 68.3(5) . . ?
Ag3 Ag1 Ag3A 69.8(5) 17_556 . ?
Ag2A Ag2 P4 0.00(5) . . ?
Ag2A Ag2 Se2A 98.2(9) . 2_655 ?
P4 Ag2 Se2A 98.2(8) . 2_655 ?
Ag2A Ag2 Se2A 98.2(9) . . ?
P4 Ag2 Se2A 98.2(8) . . ?
Se2A Ag2 Se2A 118.0(4) 2_655 . ?
Ag2A Ag2 Se2A 98.2(9) . 3_665 ?
P4 Ag2 Se2A 98.2(8) . 3_665 ?
Se2A Ag2 Se2A 118.0(4) 2_655 3_665 ?
Se2A Ag2 Se2A 118.0(4) . 3_665 ?
Ag2A Ag2 Se2 119.52(7) . 2_655 ?
P4 Ag2 Se2 119.52(6) . 2_655 ?
Se2A Ag2 Se2 27.6(8) 2_655 2_655 ?
Se2A Ag2 Se2 125.2(8) . 2_655 ?
Se2A Ag2 Se2 95.8(8) 3_665 2_655 ?
Ag2A Ag2 Se2 119.52(7) . . ?
P4 Ag2 Se2 119.52(6) . . ?
Se2A Ag2 Se2 95.8(8) 2_655 . ?
Se2A Ag2 Se2 27.6(8) . . ?
Se2A Ag2 Se2 125.2(8) 3_665 . ?
Se2 Ag2 Se2 97.80(8) 2_655 . ?
Ag2A Ag2 Se2 119.52(6) . 3_665 ?
P4 Ag2 Se2 119.52(6) . 3_665 ?
Se2A Ag2 Se2 125.2(8) 2_655 3_665 ?
Se2A Ag2 Se2 95.8(8) . 3_665 ?
Se2A Ag2 Se2 27.6(8) 3_665 3_665 ?
Se2 Ag2 Se2 97.80(8) 2_655 3_665 ?
Se2 Ag2 Se2 97.80(8) . 3_665 ?
Ag2A Ag2 Ag3A 135.9(6) . . ?
P4 Ag2 Ag3A 135.9(6) . . ?
Se2A Ag2 Ag3A 74.0(10) 2_655 . ?
Se2A Ag2 Ag3A 53.7(10) . . ?
Se2A Ag2 Ag3A 124.2(10) 3_665 . ?
Se2 Ag2 Ag3A 71.8(6) 2_655 . ?
Se2 Ag2 Ag3A 26.1(6) . . ?
Se2 Ag2 Ag3A 98.5(6) 3_665 . ?
Ag2A Ag2 Ag3A 135.9(7) . 2_655 ?
P4 Ag2 Ag3A 135.9(6) . 2_655 ?
Se2A Ag2 Ag3A 53.7(10) 2_655 2_655 ?
Se2A Ag2 Ag3A 124.2(10) . 2_655 ?
Se2A Ag2 Ag3A 74.0(10) 3_665 2_655 ?
Se2 Ag2 Ag3A 26.1(5) 2_655 2_655 ?
Se2 Ag2 Ag3A 98.5(6) . 2_655 ?
Se2 Ag2 Ag3A 71.8(6) 3_665 2_655 ?
Ag3A Ag2 Ag3A 74.1(9) . 2_655 ?
Ag2A Ag2 Ag3A 135.9(6) . 3_665 ?
P4 Ag2 Ag3A 135.9(5) . 3_665 ?
Se2A Ag2 Ag3A 124.2(10) 2_655 3_665 ?
Se2A Ag2 Ag3A 74.0(10) . 3_665 ?
Se2A Ag2 Ag3A 53.7(10) 3_665 3_665 ?
Se2 Ag2 Ag3A 98.5(6) 2_655 3_665 ?
Se2 Ag2 Ag3A 71.8(6) . 3_665 ?
Se2 Ag2 Ag3A 26.1(5) 3_665 3_665 ?
Ag3A Ag2 Ag3A 74.1(9) . 3_665 ?
Ag3A Ag2 Ag3A 74.1(9) 2_655 3_665 ?
Ag2 Ag2A Se2A 70.6(15) . 2_655 ?
P4 Ag2A Se2A 109.4(15) . 2_655 ?
Ag2 Ag2A Se2A 70.6(16) . . ?
P4 Ag2A Se2A 109.4(15) . . ?
Se2A Ag2A Se2A 109.6(15) 2_655 . ?
Ag2 Ag2A Se2A 70.6(15) . 3_665 ?
P4 Ag2A Se2A 109.4(15) . 3_665 ?
Se2A Ag2A Se2A 109.6(15) 2_655 3_665 ?
Se2A Ag2A Se2A 109.6(15) . 3_665 ?
Ag2 Ag2A Se2 51.5(10) . 2_655 ?
P4 Ag2A Se2 128.5(10) . 2_655 ?
Se2A Ag2A Se2 25.1(9) 2_655 2_655 ?
Se2A Ag2A Se2 110.3(19) . 2_655 ?
Se2A Ag2A Se2 86.5(14) 3_665 2_655 ?
Ag2 Ag2A Se2 51.5(10) . . ?
P4 Ag2A Se2 128.5(10) . . ?
Se2A Ag2A Se2 86.5(14) 2_655 . ?
Se2A Ag2A Se2 25.1(9) . . ?
Se2A Ag2A Se2 110(2) 3_665 . ?
Se2 Ag2A Se2 85.3(14) 2_655 . ?
Ag2 Ag2A Se2 51.5(10) . 3_665 ?
P4 Ag2A Se2 128.5(10) . 3_665 ?
Se2A Ag2A Se2 110.3(19) 2_655 3_665 ?
Se2A Ag2A Se2 86.5(14) . 3_665 ?
Se2A Ag2A Se2 25.1(9) 3_665 3_665 ?
Se2 Ag2A Se2 85.3(14) 2_655 3_665 ?
Se2 Ag2A Se2 85.3(14) . 3_665 ?
Ag3A Ag3 Se1A 155(2) 17_556 18_546 ?
Ag3A Ag3 Se1 167.9(13) 17_556 18_546 ?
Se1A Ag3 Se1 12.7(15) 18_546 18_546 ?
Ag3A Ag3 Se2 10.8(12) 17_556 17_556 ?
Se1A Ag3 Se2 150.9(15) 18_546 17_556 ?
Se1 Ag3 Se2 161.18(8) 18_546 17_556 ?
Ag3A Ag3 Se3 74.5(13) 17_556 . ?
Se1A Ag3 Se3 123.7(15) 18_546 . ?
Se1 Ag3 Se3 115.54(6) 18_546 . ?
Se2 Ag3 Se3 83.27(6) 17_556 . ?
Ag3A Ag3 Ag1 130.3(13) 17_556 . ?
Se1A Ag3 Ag1 69.0(15) 18_546 . ?
Se1 Ag3 Ag1 57.93(5) 18_546 . ?
Se2 Ag3 Ag1 124.44(6) 17_556 . ?
Se3 Ag3 Ag1 94.52(5) . . ?
Ag3A Ag3 Ag1 121.3(13) 17_556 18_546 ?
Se1A Ag3 Ag1 48.5(14) 18_546 18_546 ?
Se1 Ag3 Ag1 54.20(5) 18_546 18_546 ?
Se2 Ag3 Ag1 128.35(7) 17_556 18_546 ?
Se3 Ag3 Ag1 92.36(4) . 18_546 ?
Ag1 Ag3 Ag1 107.20(5) . 18_546 ?
Ag3 Ag3A Se2 159(2) 18_546 . ?
Ag3 Ag3A Se2A 165(2) 18_546 . ?
Se2 Ag3A Se2A 8.4(10) . . ?
Ag3 Ag3A Se1A 13.0(11) 18_546 2_655 ?
Se2 Ag3A Se1A 152.6(19) . 2_655 ?
Se2A Ag3A Se1A 155.0(17) . 2_655 ?
Ag3 Ag3A Se3 80.3(13) 18_546 . ?
Se2 Ag3A Se3 116.4(15) . . ?
Se2A Ag3A Se3 114.4(13) . . ?
Se1A Ag3A Se3 90.4(12) 2_655 . ?
Ag3 Ag3A Ag2 132.6(17) 18_546 . ?
Se2 Ag3A Ag2 64.1(11) . . ?
Se2A Ag3A Ag2 55.7(10) . . ?
Se1A Ag3A Ag2 125.3(13) 2_655 . ?
Se3 Ag3A Ag2 89.5(7) . . ?
Ag3 Ag3A Ag1 122.3(16) 18_546 . ?
Se2 Ag3A Ag1 48.9(10) . . ?
Se2A Ag3A Ag1 55.9(10) . . ?
Se1A Ag3A Ag1 130.7(13) 2_655 . ?
Se3 Ag3A Ag1 90.9(8) . . ?
Ag2 Ag3A Ag1 103.9(8) . . ?
P3 Ag4 Se5A 119.66(16) . 3 ?
P3 Ag4 Se5A 119.66(15) . 2 ?
Se5A Ag4 Se5A 97.6(2) 3 2 ?
P3 Ag4 Se5A 119.66(15) . . ?
Se5A Ag4 Se5A 97.6(2) 3 . ?
Se5A Ag4 Se5A 97.6(2) 2 . ?
P3 Ag4 Se5 104.23(8) . 3 ?
Se5A Ag4 Se5 22.24(16) 3 3 ?
Se5A Ag4 Se5 93.59(18) 2 3 ?
Se5A Ag4 Se5 119.87(16) . 3 ?
P3 Ag4 Se5 104.23(8) . 2 ?
Se5A Ag4 Se5 119.87(16) 3 2 ?
Se5A Ag4 Se5 22.24(16) 2 2 ?
Se5A Ag4 Se5 93.59(18) . 2 ?
Se5 Ag4 Se5 114.16(6) 3 2 ?
P3 Ag4 Se5 104.23(8) . . ?
Se5A Ag4 Se5 93.59(18) 3 . ?
Se5A Ag4 Se5 119.87(16) 2 . ?
Se5A Ag4 Se5 22.24(16) . . ?
Se5 Ag4 Se5 114.16(6) 3 . ?
Se5 Ag4 Se5 114.16(6) 2 . ?
P3 Ag4 Ag6 138.03(5) . 3 ?
Se5A Ag4 Ag6 96.80(17) 3 3 ?
Se5A Ag4 Ag6 70.40(15) 2 3 ?
Se5A Ag4 Ag6 27.55(17) . 3 ?
Se5 Ag4 Ag6 116.16(11) 3 3 ?
Se5 Ag4 Ag6 70.04(8) 2 3 ?
Se5 Ag4 Ag6 49.62(9) . 3 ?
P3 Ag4 Ag6 138.03(5) . . ?
Se5A Ag4 Ag6 70.40(15) 3 . ?
Se5A Ag4 Ag6 27.55(18) 2 . ?
Se5A Ag4 Ag6 96.80(17) . . ?
Se5 Ag4 Ag6 70.04(8) 3 . ?
Se5 Ag4 Ag6 49.62(9) 2 . ?
Se5 Ag4 Ag6 116.16(11) . . ?
Ag6 Ag4 Ag6 70.79(8) 3 . ?
P3 Ag4 Ag6 138.03(5) . 2 ?
Se5A Ag4 Ag6 27.55(17) 3 2 ?
Se5A Ag4 Ag6 96.80(18) 2 2 ?
Se5A Ag4 Ag6 70.40(15) . 2 ?
Se5 Ag4 Ag6 49.62(9) 3 2 ?
Se5 Ag4 Ag6 116.16(11) 2 2 ?
Se5 Ag4 Ag6 70.04(8) . 2 ?
Ag6 Ag4 Ag6 70.79(8) 3 2 ?
Ag6 Ag4 Ag6 70.79(8) . 2 ?
P2 Ag5 Se5 109.44(19) 10_557 10_557 ?
P2 Ag5 Se4 125.46(19) 10_557 11_557 ?
Se5 Ag5 Se4 89.15(11) 10_557 11_557 ?
P2 Ag5 Se4A 108.7(2) 10_557 11_557 ?
Se5 Ag5 Se4A 109.85(19) 10_557 11_557 ?
Se4 Ag5 Se4A 22.24(15) 11_557 11_557 ?
P2 Ag5 Se4 117.39(19) 10_557 . ?
Se5 Ag5 Se4 112.49(12) 10_557 . ?
Se4 Ag5 Se4 99.59(11) 11_557 . ?
Se4A Ag5 Se4 98.23(16) 11_557 . ?
P2 Ag5 Se4A 100.3(2) 10_557 . ?
Se5 Ag5 Se4A 109.31(17) 10_557 . ?
Se4 Ag5 Se4A 121.65(18) 11_557 . ?
Se4A Ag5 Se4A 118.57(13) 11_557 . ?
Se4 Ag5 Se4A 22.06(14) . . ?
P2 Ag5 Se5A 124.3(2) 10_557 10_557 ?
Se5 Ag5 Se5A 21.86(14) 10_557 10_557 ?
Se4 Ag5 Se5A 91.44(16) 11_557 10_557 ?
Se4A Ag5 Se5A 113.7(2) 11_557 10_557 ?
Se4 Ag5 Se5A 90.68(18) . 10_557 ?
Se4A Ag5 Se5A 89.7(2) . 10_557 ?
P2 Ag5 Ag6A 140.7(2) 10_557 . ?
Se5 Ag5 Ag6A 105.64(12) 10_557 . ?
Se4 Ag5 Ag6A 71.39(13) 11_557 . ?
Se4A Ag5 Ag6A 74.37(17) 11_557 . ?
Se4 Ag5 Ag6A 28.78(12) . . ?
Se4A Ag5 Ag6A 50.53(18) . . ?
Se5A Ag5 Ag6A 85.81(17) 10_557 . ?
P2 Ag5 Ag6A 146.55(19) 10_557 11_557 ?
Se5 Ag5 Ag6A 68.09(12) 10_557 11_557 ?
Se4 Ag5 Ag6A 26.59(11) 11_557 11_557 ?
Se4A Ag5 Ag6A 48.36(18) 11_557 11_557 ?
Se4 Ag5 Ag6A 92.49(12) . 11_557 ?
Se4A Ag5 Ag6A 112.07(17) . 11_557 ?
Se5A Ag5 Ag6A 65.78(16) 10_557 11_557 ?
Ag6A Ag5 Ag6A 64.65(16) . 11_557 ?
Ag6A Ag6 Se5A 165.2(4) . 2 ?
Ag6A Ag6 Se5 167.7(3) . 2 ?
Se5A Ag6 Se5 4.3(3) 2 2 ?
Ag6A Ag6 Se4 14.8(3) . . ?
Se5A Ag6 Se4 150.4(3) 2 . ?
Se5 Ag6 Se4 153.40(14) 2 . ?
Ag6A Ag6 Se6 79.6(3) . . ?
Se5A Ag6 Se6 115.2(3) 2 . ?
Se5 Ag6 Se6 112.29(11) 2 . ?
Se4 Ag6 Se6 94.30(10) . . ?
Ag6A Ag6 Ag4 128.0(3) . . ?
Se5A Ag6 Ag4 55.7(2) 2 . ?
Se5 Ag6 Ag4 57.81(9) 2 . ?
Se4 Ag6 Ag4 126.79(11) . . ?
Se6 Ag6 Ag4 88.68(7) . . ?
Ag6 Ag6A Se4 154.4(5) . . ?
Ag6 Ag6A Se4A 160.4(4) . . ?
Se4 Ag6A Se4A 6.2(2) . . ?
Ag6 Ag6A Se5A 8.5(2) . 2 ?
Se4 Ag6A Se5A 146.0(3) . 2 ?
Se4A Ag6A Se5A 151.9(3) . 2 ?
Ag6 Ag6A Se6 77.6(3) . . ?
Se4 Ag6A Se6 127.7(3) . . ?
Se4A Ag6A Se6 122.0(2) . . ?
Se5A Ag6A Se6 86.0(2) 2 . ?
Ag6 Ag6A Ag5 126.5(3) . . ?
Se4 Ag6A Ag5 60.2(2) . . ?
Se4A Ag6A Ag5 56.67(18) . . ?
Se5A Ag6A Ag5 125.9(2) 2 . ?
Se6 Ag6A Ag5 99.17(14) . . ?
Ag6 Ag6A Ag5 129.1(3) . 12_557 ?
Se4 Ag6A Ag5 53.2(2) . 12_557 ?
Se4A Ag6A Ag5 53.31(18) . 12_557 ?
Se5A Ag6A Ag5 128.9(2) 2 12_557 ?
Se6 Ag6A Ag5 94.97(14) . 12_557 ?
Ag5 Ag6A Ag5 104.43(17) . 12_557 ?
Se1A Se1 C51 92.4(18) . . ?
Se1A Se1 Ag3 15.2(18) . 17_556 ?
C51 Se1 Ag3 104.1(5) . 17_556 ?
Se1A Se1 Ag1 68.7(17) . . ?
C51 Se1 Ag1 102.7(5) . . ?
Ag3 Se1 Ag1 76.02(6) 17_556 . ?
Se1A Se1 Ag1 84.7(18) . 17_556 ?
C51 Se1 Ag1 111.4(5) . 17_556 ?
Ag3 Se1 Ag1 71.57(6) 17_556 17_556 ?
Ag1 Se1 Ag1 137.38(9) . 17_556 ?
Se1 Se1A Ag3 152(3) . 17_556 ?
Se1 Se1A C51 57.0(15) . . ?
Ag3 Se1A C51 142(2) 17_556 . ?
Se1 Se1A Ag1 85.1(18) . . ?
Ag3 Se1A Ag1 106.5(19) 17_556 . ?
C51 Se1A Ag1 97.9(13) . . ?
Se1 Se1A Ag3A 164(3) . 3_665 ?
Ag3 Se1A Ag3A 11.7(10) 17_556 3_665 ?
C51 Se1A Ag3A 133.9(17) . 3_665 ?
Ag1 Se1A Ag3A 103.2(14) . 3_665 ?
Se1 Se1A Ag1 71.3(17) . 17_556 ?
Ag3 Se1A Ag1 84.1(15) 17_556 17_556 ?
C51 Se1A Ag1 96.5(13) . 17_556 ?
Ag1 Se1A Ag1 139.1(15) . 17_556 ?
Ag3A Se1A Ag1 93.7(12) 3_665 17_556 ?
Se2A Se2 Ag3A 163(2) . . ?
Se2A Se2 C61 67.8(17) . . ?
Ag3A Se2 C61 118.7(13) . . ?
Se2A Se2 Ag3 169.2(16) . 18_546 ?
Ag3A Se2 Ag3 10.4(12) . 18_546 ?
C61 Se2 Ag3 109.9(6) . 18_546 ?
Se2A Se2 Ag1 84.8(16) . . ?
Ag3A Se2 Ag1 109.3(13) . . ?
C61 Se2 Ag1 95.3(5) . . ?
Ag3 Se2 Ag1 106.01(8) 18_546 . ?
Se2A Se2 Ag2 73.0(17) . . ?
Ag3A Se2 Ag2 89.8(13) . . ?
C61 Se2 Ag2 108.5(5) . . ?
Ag3 Se2 Ag2 98.43(7) 18_546 . ?
Ag1 Se2 Ag2 137.41(8) . . ?
Se2A Se2 Ag2A 66.5(18) . . ?
Ag3A Se2 Ag2A 96.3(15) . . ?
C61 Se2 Ag2A 99.8(11) . . ?
Ag3 Se2 Ag2A 104.2(6) 18_546 . ?
Ag1 Se2 Ag2A 138.96(11) . . ?
Ag2 Se2 Ag2A 9.0(10) . . ?
Se2 Se2A C61 73.2(18) . . ?
Se2 Se2A C66 113(2) . . ?
C61 Se2A C66 40.2(11) . . ?
Se2 Se2A Ag3A 8.8(10) . . ?
C61 Se2A Ag3A 77.1(15) . . ?
C66 Se2A Ag3A 116.7(18) . . ?
Se2 Se2A Ag2 79.4(17) . . ?
C61 Se2A Ag2 113.7(16) . . ?
C66 Se2A Ag2 119.5(17) . . ?
Ag3A Se2A Ag2 70.7(11) . . ?
Se2 Se2A Ag2A 88(2) . . ?
C61 Se2A Ag2A 110.7(16) . . ?
C66 Se2A Ag2A 109.8(19) . . ?
Ag3A Se2A Ag2A 79.7(16) . . ?
Ag2 Se2A Ag2A 11.2(13) . . ?
Se2 Se2A Ag1 68.9(16) . . ?
C61 Se2A Ag1 91.1(14) . . ?
C66 Se2A Ag1 106.2(15) . . ?
Ag3A Se2A Ag1 76.2(12) . . ?
Ag2 Se2A Ag1 131.9(14) . . ?
Ag2A Se2A Ag1 142.8(19) . . ?
Ag3A Se3 Ag3A 77.8(9) 2_655 . ?
Ag3A Se3 Ag3A 77.8(9) 2_655 3_665 ?
Ag3A Se3 Ag3A 77.8(9) . 3_665 ?
Ag3A Se3 Ag3A 102.2(9) 2_655 16_656 ?
Ag3A Se3 Ag3A 102.2(9) 3_665 16_656 ?
Ag3A Se3 Ag3A 102.2(9) . 17_556 ?
Ag3A Se3 Ag3A 102.2(9) 3_665 17_556 ?
Ag3A Se3 Ag3A 77.8(9) 16_656 17_556 ?
Ag3A Se3 Ag3A 102.2(9) 2_655 18_546 ?
Ag3A Se3 Ag3A 102.2(9) . 18_546 ?
Ag3A Se3 Ag3A 77.8(9) 16_656 18_546 ?
Ag3A Se3 Ag3A 77.8(9) 17_556 18_546 ?
Ag3A Se3 Ag3 102.8(6) 2_655 17_556 ?
Ag3A Se3 Ag3 80.4(6) . 17_556 ?
Ag3A Se3 Ag3 25.2(6) 3_665 17_556 ?
Ag3A Se3 Ag3 99.6(6) 16_656 17_556 ?
Ag3A Se3 Ag3 77.2(6) 17_556 17_556 ?
Ag3A Se3 Ag3 154.8(6) 18_546 17_556 ?
Ag3A Se3 Ag3 25.2(6) 2_655 16_656 ?
Ag3A Se3 Ag3 102.8(6) . 16_656 ?
Ag3A Se3 Ag3 80.4(6) 3_665 16_656 ?
Ag3A Se3 Ag3 77.2(6) 16_656 16_656 ?
Ag3A Se3 Ag3 154.8(6) 17_556 16_656 ?
Ag3A Se3 Ag3 99.6(6) 18_546 16_656 ?
Ag3A Se3 Ag3 80.4(6) 2_655 18_546 ?
Ag3A Se3 Ag3 25.2(6) . 18_546 ?
Ag3A Se3 Ag3 102.8(6) 3_665 18_546 ?
Ag3A Se3 Ag3 154.8(6) 16_656 18_546 ?
Ag3A Se3 Ag3 99.6(6) 17_556 18_546 ?
Ag3A Se3 Ag3 77.2(6) 18_546 18_546 ?
Ag3A Se3 Ag3 77.2(6) 2_655 2_655 ?
Ag3A Se3 Ag3 99.6(6) . 2_655 ?
Ag3A Se3 Ag3 154.8(6) 3_665 2_655 ?
Ag3A Se3 Ag3 80.4(6) 16_656 2_655 ?
Ag3A Se3 Ag3 102.8(6) 17_556 2_655 ?
Ag3A Se3 Ag3 25.2(6) 18_546 2_655 ?
Ag3 Se3 Ag3 75.70(3) 16_656 2_655 ?
Ag3 Se3 Ag3 75.70(3) 18_546 2_655 ?
Ag3A Se3 Ag3 154.8(6) 2_655 . ?
Ag3A Se3 Ag3 77.2(6) . . ?
Ag3A Se3 Ag3 99.6(6) 3_665 . ?
Ag3A Se3 Ag3 102.8(6) 16_656 . ?
Ag3A Se3 Ag3 25.2(6) 17_556 . ?
Ag3A Se3 Ag3 80.4(6) 18_546 . ?
Ag3 Se3 Ag3 75.70(3) 17_556 . ?
Ag3 Se3 Ag3 75.70(3) 18_546 . ?
Ag3A Se3 Ag3 99.6(6) 2_655 3_665 ?
Ag3A Se3 Ag3 154.8(6) . 3_665 ?
Ag3A Se3 Ag3 77.2(6) 3_665 3_665 ?
Ag3A Se3 Ag3 25.2(6) 16_656 3_665 ?
Ag3A Se3 Ag3 80.4(6) 17_556 3_665 ?
Ag3A Se3 Ag3 102.8(6) 18_546 3_665 ?
Ag3 Se3 Ag3 75.70(3) 17_556 3_665 ?
Ag3 Se3 Ag3 75.70(3) 16_656 3_665 ?
Se4A Se4 Ag6A 164.7(5) . . ?
Se4A Se4 C71 74.7(17) . . ?
Ag6A Se4 C71 120.1(18) . . ?
Se4A Se4 Ag6 174.6(4) . . ?
Ag6A Se4 Ag6 10.8(2) . . ?
C71 Se4 Ag6 109.3(17) . . ?
Se4A Se4 Ag5 79.7(4) . 12_557 ?
Ag6A Se4 Ag5 100.2(2) . 12_557 ?
C71 Se4 Ag5 99(2) . 12_557 ?
Ag6 Se4 Ag5 102.80(12) . 12_557 ?
Se4A Se4 Ag5 80.0(4) . . ?
Ag6A Se4 Ag5 91.0(2) . . ?
C71 Se4 Ag5 108.4(14) . . ?
Ag6 Se4 Ag5 95.18(12) . . ?
Ag5 Se4 Ag5 140.35(14) 12_557 . ?
Se4 Se4A C71 73.5(14) . . ?
Se4 Se4A Ag6A 9.0(3) . . ?
C71 Se4A Ag6A 82.3(14) . . ?
Se4 Se4A Ag5 78.0(4) . 12_557 ?
C71 Se4A Ag5 97.8(15) . 12_557 ?
Ag6A Se4A Ag5 78.3(2) . 12_557 ?
Se4 Se4A Ag5 77.9(4) . . ?
C71 Se4A Ag5 107(2) . . ?
Ag6A Se4A Ag5 72.8(2) . . ?
Ag5 Se4A Ag5 138.3(3) 12_557 . ?
Se5A Se5 C86 101.8(8) . . ?
Se5A Se5 Ag6 6.0(4) . 3 ?
C86 Se5 Ag6 106.4(7) . 3 ?
Se5A Se5 Ag5 87.8(4) . 10_557 ?
C86 Se5 Ag5 113.3(6) . 10_557 ?
Ag6 Se5 Ag5 82.44(11) 3 10_557 ?
Se5A Se5 Ag4 69.6(4) . . ?
C86 Se5 Ag4 103.9(6) . . ?
Ag6 Se5 Ag4 72.57(10) 3 . ?
Ag5 Se5 Ag4 139.71(13) 10_557 . ?
Se5 Se5A Ag6 169.6(6) . 3 ?
Se5 Se5A C86 51.6(6) . . ?
Ag6 Se5A C86 136.1(7) 3 . ?
Se5 Se5A Ag6A 172.3(5) . 3 ?
Ag6 Se5A Ag6A 6.36(18) 3 3 ?
C86 Se5A Ag6A 129.7(6) . 3 ?
Se5 Se5A Ag4 88.2(4) . . ?
Ag6 Se5A Ag4 96.8(3) 3 . ?
C86 Se5A Ag4 97.2(5) . . ?
Ag6A Se5A Ag4 98.9(3) 3 . ?
Se5 Se5A Ag5 70.3(4) . 10_557 ?
Ag6 Se5A Ag5 100.4(3) 3 10_557 ?
C86 Se5A Ag5 94.8(6) . 10_557 ?
Ag6A Se5A Ag5 102.1(2) 3 10_557 ?
Ag4 Se5A Ag5 140.3(3) . 10_557 ?
Ag6 Se6 Ag6 82.15(7) 11_557 12_557 ?
Ag6 Se6 Ag6 97.85(7) 2 12_557 ?
Ag6 Se6 Ag6 97.85(7) 11_557 . ?
Ag6 Se6 Ag6 82.15(7) 2 . ?
Ag6 Se6 Ag6 97.85(7) 12_557 . ?
Ag6 Se6 Ag6 82.15(7) 11_557 10_557 ?
Ag6 Se6 Ag6 97.85(7) 2 10_557 ?
Ag6 Se6 Ag6 82.15(7) 12_557 10_557 ?
Ag6 Se6 Ag6 97.85(8) 11_557 3 ?
Ag6 Se6 Ag6 82.15(7) 2 3 ?
Ag6 Se6 Ag6 82.15(7) . 3 ?
Ag6 Se6 Ag6 97.85(7) 10_557 3 ?
Ag6 Se6 Ag6A 22.80(11) 11_557 11_557 ?
Ag6 Se6 Ag6A 157.20(11) 2 11_557 ?
Ag6 Se6 Ag6A 81.81(11) 12_557 11_557 ?
Ag6 Se6 Ag6A 75.35(13) . 11_557 ?
Ag6 Se6 Ag6A 104.65(13) 10_557 11_557 ?
Ag6 Se6 Ag6A 98.19(12) 3 11_557 ?
Ag6 Se6 Ag6A 157.20(11) 11_557 2 ?
Ag6 Se6 Ag6A 22.80(11) 2 2 ?
Ag6 Se6 Ag6A 98.19(12) 12_557 2 ?
Ag6 Se6 Ag6A 104.65(13) . 2 ?
Ag6 Se6 Ag6A 75.35(13) 10_557 2 ?
Ag6 Se6 Ag6A 81.81(11) 3 2 ?
Ag6 Se6 Ag6A 104.65(12) 11_557 12_557 ?
Ag6 Se6 Ag6A 75.35(13) 2 12_557 ?
Ag6 Se6 Ag6A 22.80(11) 12_557 12_557 ?
Ag6 Se6 Ag6A 98.19(12) . 12_557 ?
Ag6 Se6 Ag6A 81.81(12) 10_557 12_557 ?
Ag6 Se6 Ag6A 157.20(11) 3 12_557 ?
Ag6A Se6 Ag6A 103.97(12) 11_557 12_557 ?
Ag6A Se6 Ag6A 76.03(12) 2 12_557 ?
Ag6 Se6 Ag6A 98.19(11) 11_557 . ?
Ag6 Se6 Ag6A 81.81(11) 2 . ?
Ag6 Se6 Ag6A 75.35(13) 12_557 . ?
Ag6 Se6 Ag6A 22.80(11) . . ?
Ag6 Se6 Ag6A 157.20(12) 10_557 . ?
Ag6 Se6 Ag6A 104.65(13) 3 . ?
Ag6A Se6 Ag6A 76.03(12) 11_557 . ?
Ag6A Se6 Ag6A 103.97(12) 2 . ?
Ag6A Se6 Ag6A 76.03(12) 12_557 . ?
Ag6 Se6 Ag6A 75.35(13) 11_557 3 ?
Ag6 Se6 Ag6A 104.65(12) 2 3 ?
Ag6 Se6 Ag6A 157.20(11) 12_557 3 ?
Ag6 Se6 Ag6A 81.81(12) . 3 ?
Ag6 Se6 Ag6A 98.19(12) 10_557 3 ?
Ag6 Se6 Ag6A 22.80(11) 3 3 ?
Ag6A Se6 Ag6A 76.03(12) 11_557 3 ?
Ag6A Se6 Ag6A 103.97(12) 2 3 ?
Ag6A Se6 Ag6A 103.97(12) . 3 ?
Ag6 Se6 Ag6A 81.81(11) 11_557 10_557 ?
Ag6 Se6 Ag6A 98.19(11) 2 10_557 ?
Ag6 Se6 Ag6A 104.65(13) 12_557 10_557 ?
Ag6 Se6 Ag6A 157.20(12) . 10_557 ?
Ag6 Se6 Ag6A 22.80(11) 10_557 10_557 ?
Ag6 Se6 Ag6A 75.35(13) 3 10_557 ?
Ag6A Se6 Ag6A 103.97(12) 11_557 10_557 ?
Ag6A Se6 Ag6A 76.03(12) 2 10_557 ?
Ag6A Se6 Ag6A 103.97(12) 12_557 10_557 ?
Ag6A Se6 Ag6A 76.03(12) 3 10_557 ?
C131 P1 C121 107.4(9) . . ?
C131 P1 C111 102.5(8) . . ?
C121 P1 C111 102.4(8) . . ?
C131 P1 Ag1 117.1(7) . . ?
C121 P1 Ag1 109.2(6) . . ?
C111 P1 Ag1 116.9(6) . . ?
C231 P2 C216 97.5(15) . . ?
C231 P2 C223 119.5(12) . . ?
C216 P2 C223 112.9(15) . . ?
C231 P2 C222 85.2(14) . . ?
C216 P2 C222 103.2(15) . . ?
C223 P2 C222 38.9(7) . . ?
C231 P2 Ag5 115.3(11) . 10_557 ?
C216 P2 Ag5 111.6(13) . 10_557 ?
C223 P2 Ag5 100.5(10) . 10_557 ?
C222 P2 Ag5 135.7(9) . 10_557 ?
C31 P3 C31 106.3(6) 3 2 ?
C31 P3 C31 106.3(6) 3 . ?
C31 P3 C31 106.3(6) 2 . ?
C31 P3 Ag4 112.5(5) 3 . ?
C31 P3 Ag4 112.5(6) 2 . ?
C31 P3 Ag4 112.5(5) . . ?
Ag2A P4 C41 111.5(6) . 2_655 ?
Ag2A P4 C41 111.5(6) . 3_665 ?
C41 P4 C41 107.4(7) 2_655 3_665 ?
Ag2A P4 C41 111.5(6) . . ?
C41 P4 C41 107.4(7) 2_655 . ?
C41 P4 C41 107.4(7) 3_665 . ?
Ag2A P4 Ag2 0.000(12) . . ?
C41 P4 Ag2 111.5(6) 2_655 . ?
C41 P4 Ag2 111.5(6) 3_665 . ?
C41 P4 Ag2 111.5(6) . . ?
C91 Sn1 C91 119.47(16) . 3_565 ?
C91 Sn1 C91 119.47(15) . 2_665 ?
C91 Sn1 C91 119.47(15) 3_565 2_665 ?
C91 Sn1 Cl1 94.2(6) . . ?
C91 Sn1 Cl1 94.2(6) 3_565 . ?
C91 Sn1 Cl1 94.2(6) 2_665 . ?
C91 Sn1 Cl2 78.1(12) . 2_665 ?
C91 Sn1 Cl2 83.3(16) 3_565 2_665 ?
C91 Sn1 Cl2 96.2(14) 2_665 2_665 ?
Cl1 Sn1 Cl2 169.2(12) . 2_665 ?
C91 Sn1 Cl2 83.3(15) . 3_565 ?
C91 Sn1 Cl2 96.2(15) 3_565 3_565 ?
C91 Sn1 Cl2 78.1(12) 2_665 3_565 ?
Cl1 Sn1 Cl2 169.2(13) . 3_565 ?
Cl2 Sn1 Cl2 19(2) 2_665 3_565 ?
C91 Sn1 Cl2 96.2(14) . . ?
C91 Sn1 Cl2 78.1(12) 3_565 . ?
C91 Sn1 Cl2 83.3(16) 2_665 . ?
Cl1 Sn1 Cl2 169.2(12) . . ?
Cl2 Sn1 Cl2 19(2) 2_665 . ?
Cl2 Sn1 Cl2 19(2) 3_565 . ?
Cl2 Cl2 Cl2 60.00(4) 3_565 2_665 ?
Cl2 Cl2 Sn1 80.7(10) 3_565 . ?
Cl2 Cl2 Sn1 80.7(10) 2_665 . ?
C36 C31 C32 126.0(17) . . ?
C36 C31 P3 115.2(14) . . ?
C32 C31 P3 118.7(13) . . ?
C31 C32 C33 120.4(19) . . ?
C31 C32 H32A 119.8 . . ?
C33 C32 H32A 119.8 . . ?
C32 C33 C34 116(2) . . ?
C32 C33 H33A 121.8 . . ?
C34 C33 H33A 121.8 . . ?
C35 C34 C33 120.1(19) . . ?
C35 C34 H34A 120.0 . . ?
C33 C34 H34A 120.0 . . ?
C34 C35 C36 121(2) . . ?
C34 C35 H35A 119.4 . . ?
C36 C35 H35A 119.4 . . ?
C31 C36 C35 116(2) . . ?
C31 C36 H36A 122.2 . . ?
C35 C36 H36A 122.2 . . ?
C46 C41 C42 126.8(18) . . ?
C46 C41 P4 119.0(14) . . ?
C42 C41 P4 114.2(15) . . ?
C43 C42 C41 110(3) . . ?
C43 C42 H42A 125.0 . . ?
C41 C42 H42A 125.0 . . ?
C42 C43 C44 123(3) . . ?
C42 C43 H43A 118.6 . . ?
C44 C43 H43A 118.6 . . ?
C45 C44 C43 118(3) . . ?
C45 C44 H44A 120.9 . . ?
C43 C44 H44A 120.9 . . ?
C44 C45 C46 119(3) . . ?
C44 C45 H45A 120.3 . . ?
C46 C45 H45A 120.3 . . ?
C41 C46 C45 121(2) . . ?
C41 C46 H46A 119.3 . . ?
C45 C46 H46A 119.3 . . ?
C52 C51 C56 120.2(17) . . ?
C52 C51 Se1 117.7(14) . . ?
C56 C51 Se1 122.1(13) . . ?
C52 C51 Se1A 148.3(17) . . ?
C56 C51 Se1A 91.5(15) . . ?
Se1 C51 Se1A 30.6(10) . . ?
C51 C52 C53 118.3(19) . . ?
C51 C52 H52A 120.9 . . ?
C53 C52 H52A 120.9 . . ?
C54 C53 C52 120(2) . . ?
C54 C53 H53A 119.9 . . ?
C52 C53 H53A 119.9 . . ?
C53 C54 C55 122(2) . . ?
C53 C54 H54A 118.8 . . ?
C55 C54 H54A 118.8 . . ?
C56 C55 C54 119(2) . . ?
C56 C55 H55A 120.4 . . ?
C54 C55 H55A 120.4 . . ?
C55 C56 C51 119.7(19) . . ?
C55 C56 H56A 120.2 . . ?
C51 C56 H56A 120.2 . . ?
C66 C61 C62 121.1(19) . . ?
C66 C61 Se2A 78.2(17) . . ?
C62 C61 Se2A 160(2) . . ?
C66 C61 Se2 117.1(14) . . ?
C62 C61 Se2 121.3(16) . . ?
Se2A C61 Se2 39.0(12) . . ?
C63 C62 C61 119(2) . . ?
C63 C62 H62A 120.7 . . ?
C61 C62 H62A 120.7 . . ?
C62 C63 C64 122(2) . . ?
C62 C63 H63A 119.0 . . ?
C64 C63 H63A 119.0 . . ?
C63 C64 C65 120(2) . . ?
C63 C64 H64A 120.1 . . ?
C65 C64 H64A 120.1 . . ?
C64 C65 C66 118(2) . . ?
C64 C65 H65A 121.2 . . ?
C66 C65 H65A 121.2 . . ?
C61 C66 C65 121(2) . . ?
C61 C66 Se2A 61.6(15) . . ?
C65 C66 Se2A 178(2) . . ?
C61 C66 H66A 119.7 . . ?
C65 C66 H66A 119.7 . . ?
Se2A C66 H66A 58.1 . . ?
C72 C71 C76 120.0 . . ?
C72 C71 Se4 112(5) . . ?
C76 C71 Se4 127(4) . . ?
C72 C71 Se4A 131(4) . . ?
C76 C71 Se4A 102(4) . . ?
Se4 C71 Se4A 31.8(3) . . ?
C73 C72 C71 120.00(15) . . ?
C73 C72 H72A 120.0 . . ?
C71 C72 H72A 120.0 . . ?
C72 C73 C74 120.00(14) . . ?
C72 C73 H73A 120.0 . . ?
C74 C73 H73A 120.0 . . ?
C75 C74 C73 120.0 . . ?
C75 C74 H74A 120.0 . . ?
C73 C74 H74A 120.0 . . ?
C74 C75 C76 120.00(17) . . ?
C74 C75 H75A 120.0 . . ?
C76 C75 H75A 120.0 . . ?
C75 C76 C71 120.00(13) . . ?
C75 C76 H76A 120.0 . . ?
C71 C76 H76A 120.0 . . ?
C82 C81 C86 120.00(7) . . ?
C83 C82 C81 120.0 . . ?
C83 C82 H82A 120.0 . . ?
C81 C82 H82A 120.0 . . ?
C84 C83 C82 120.00(6) . . ?
C84 C83 H83A 120.0 . . ?
C82 C83 H83A 120.0 . . ?
C83 C84 C85 120.00(6) . . ?
C83 C84 H84A 120.0 . . ?
C85 C84 H84A 120.0 . . ?
C86 C85 C84 120.0 . . ?
C86 C85 H85A 120.0 . . ?
C84 C85 H85A 120.0 . . ?
C85 C86 C81 120.00(5) . . ?
C85 C86 Se5 115.3(13) . . ?
C81 C86 Se5 124.5(13) . . ?
C85 C86 Se5A 88.8(11) . . ?
C81 C86 Se5A 151.1(12) . . ?
Se5 C86 Se5A 26.7(3) . . ?
C85 C86 H86A 120.0 . . ?
C81 C86 H86A 120.0 . . ?
Se5 C86 H86A 6.0 . . ?
Se5A C86 H86A 31.2 . . ?
C96 C91 C92 112.4(18) . . ?
C96 C91 Sn1 113.2(12) . . ?
C92 C91 Sn1 114.9(13) . . ?
C96 C91 H91A 105.0 . . ?
C92 C91 H91A 105.0 . . ?
Sn1 C91 H91A 105.0 . . ?
C91 C92 C93 113(2) . . ?
C91 C92 H92A 109.0 . . ?
C93 C92 H92A 109.0 . . ?
C91 C92 H92B 109.0 . . ?
C93 C92 H92B 109.0 . . ?
H92A C92 H92B 107.8 . . ?
C94 C93 C92 107(2) . . ?
C94 C93 H93A 110.2 . . ?
C92 C93 H93A 110.2 . . ?
C94 C93 H93B 110.2 . . ?
C92 C93 H93B 110.2 . . ?
H93A C93 H93B 108.5 . . ?
C95 C94 C93 113(2) . . ?
C95 C94 H94A 109.0 . . ?
C93 C94 H94A 109.0 . . ?
C95 C94 H94B 109.0 . . ?
C93 C94 H94B 109.0 . . ?
H94A C94 H94B 107.8 . . ?
C94 C95 C96 113.0(19) . . ?
C94 C95 H95A 109.0 . . ?
C96 C95 H95A 109.0 . . ?
C94 C95 H95B 109.0 . . ?
C96 C95 H95B 109.0 . . ?
H95A C95 H95B 107.8 . . ?
C91 C96 C95 112.0(16) . . ?
C91 C96 H96A 109.2 . . ?
C95 C96 H96A 109.2 . . ?
C91 C96 H96B 109.2 . . ?
C95 C96 H96B 109.2 . . ?
H96A C96 H96B 107.9 . . ?
C112 C111 C116 117.7(14) . . ?
C112 C111 P1 120.8(14) . . ?
C116 C111 P1 121.4(13) . . ?
C113 C112 C111 123.2(17) . . ?
C113 C112 H11B 118.4 . . ?
C111 C112 H11B 118.4 . . ?
C114 C113 C112 118.8(17) . . ?
C114 C113 H11A 120.6 . . ?
C112 C113 H11A 120.6 . . ?
C113 C114 C115 122.1(18) . . ?
C113 C114 H11E 118.9 . . ?
C115 C114 H11E 118.9 . . ?
C114 C115 C116 119.3(18) . . ?
C114 C115 H11C 120.3 . . ?
C116 C115 H11C 120.3 . . ?
C115 C116 C111 118.5(15) . . ?
C115 C116 H11D 120.8 . . ?
C111 C116 H11D 120.8 . . ?
C126 C121 C122 119.8(17) . . ?
C126 C121 P1 118.7(13) . . ?
C122 C121 P1 121.3(16) . . ?
C123 C122 C121 117(2) . . ?
C123 C122 H12D 121.3 . . ?
C121 C122 H12D 121.3 . . ?
C122 C123 C124 123(3) . . ?
C122 C123 H12B 118.3 . . ?
C124 C123 H12B 118.3 . . ?
C123 C124 C125 119(2) . . ?
C123 C124 H12C 120.5 . . ?
C125 C124 H12C 120.5 . . ?
C126 C125 C124 119(2) . . ?
C126 C125 H12E 120.6 . . ?
C124 C125 H12E 120.6 . . ?
C125 C126 C121 120.8(19) . . ?
C125 C126 H12A 119.6 . . ?
C121 C126 H12A 119.6 . . ?
C136 C131 C132 113(2) . . ?
C136 C131 P1 121.2(17) . . ?
C132 C131 P1 125.4(17) . . ?
C131 C132 C133 121(2) . . ?
C131 C132 H13B 119.3 . . ?
C133 C132 H13B 119.3 . . ?
C134 C133 C132 122(2) . . ?
C134 C133 H13A 118.8 . . ?
C132 C133 H13A 118.8 . . ?
C133 C134 C135 117(2) . . ?
C133 C134 H13C 121.4 . . ?
C135 C134 H13C 121.4 . . ?
C134 C135 C136 120(3) . . ?
C134 C135 H13D 120.0 . . ?
C136 C135 H13D 120.0 . . ?
C131 C136 C135 126(3) . . ?
C131 C136 H13E 117.1 . . ?
C135 C136 H13E 117.1 . . ?
C212 C211 C216 120.00(7) . . ?
C211 C212 C213 120.00(5) . . ?
C211 C212 H21A 120.0 . . ?
C213 C212 H21A 120.0 . . ?
C214 C213 C212 120.00(16) . . ?
C214 C213 H21B 120.0 . . ?
C212 C213 H21B 120.0 . . ?
C213 C214 C215 120.00(9) . . ?
C213 C214 H21C 120.0 . . ?
C215 C214 H21C 120.0 . . ?
C216 C215 C214 120.00(7) . . ?
C216 C215 H21D 120.0 . . ?
C214 C215 H21D 120.0 . . ?
C215 C216 C211 120.0(2) . . ?
C215 C216 P2 115(3) . . ?
C211 C216 P2 124(3) . . ?
C215 C216 H21E 120.0 . . ?
C211 C216 H21E 120.0 . . ?
P2 C216 H21E 12.7 . . ?
C222 C221 C226 120.0 . . ?
C221 C222 C223 120.0 . . ?
C221 C222 P2 167.7(17) . . ?
C223 C222 P2 68.8(13) . . ?
C221 C222 H22A 120.0 . . ?
C223 C222 H22A 120.0 . . ?
P2 C222 H22A 52.0 . . ?
C222 C223 C224 120.0 . . ?
C222 C223 P2 72.3(15) . . ?
C224 C223 P2 164.9(13) . . ?
C222 C223 H22B 120.0 . . ?
C224 C223 H22B 120.0 . . ?
P2 C223 H22B 48.5 . . ?
C225 C224 C223 120.0 . . ?
C225 C224 H22C 120.0 . . ?
C223 C224 H22C 120.0 . . ?
C224 C225 C226 120.0 . . ?
C224 C225 H22D 120.0 . . ?
C226 C225 H22D 120.0 . . ?
C225 C226 C221 120.00(5) . . ?
C225 C226 H22E 120.0 . . ?
C221 C226 H22E 120.0 . . ?
C232 C231 C236 120.0 . . ?
C232 C231 P2 117(2) . . ?
C236 C231 P2 123(2) . . ?
C231 C232 C233 120.0 . . ?
C231 C232 H23A 120.0 . . ?
C233 C232 H23A 120.0 . . ?
C234 C233 C232 120.00(7) . . ?
C234 C233 H23B 120.0 . . ?
C232 C233 H23B 120.0 . . ?
C235 C234 C233 120.0 . . ?
C235 C234 H23C 120.0 . . ?
C233 C234 H23C 120.0 . . ?
C234 C235 C236 120.0 . . ?
C234 C235 H23D 120.0 . . ?
C236 C235 H23D 120.0 . . ?
C235 C236 C231 120.00(9) . . ?
C235 C236 H23E 120.0 . . ?
C231 C236 H23E 120.0 . . ?
C10B O10 C10C 125(5) 2 2 ?
C10B O10 C10D 125(5) 2 3 ?
C10B O10 C10A 129(4) 2 . ?
C10B O10 C10D 81(7) 2 . ?
C10A O10 C10D 108.00(10) . . ?
C10C O10 C10C 82(7) 2 3 ?
C10A O10 C10C 116(3) . 3 ?
C10C O10 C10A 108(5) 2 2 ?
C10D O10 C10A 94(3) 3 2 ?
C10A O10 C10A 137.9(16) . 2 ?
O10 C10A C10B 108.01(10) . . ?
O10 C10A O10 92(2) . 3 ?
C10B C10A C10B 108(2) . 2 ?
O10 C10A C10B 95.8(11) 3 2 ?
C10C C10A H10C 127.2 2 . ?
C10D C10A H10C 136.2 3 . ?
O10 C10A H10C 110.1 . . ?
C10B C10A H10C 110.1 . . ?
O10 C10A H10C 126.5 3 . ?
C10B C10A H10C 95.9 2 . ?
C10C C10A H10D 121.6 2 . ?
C10D C10A H10D 113.1 3 . ?
O10 C10A H10D 110.1 . . ?
C10B C10A H10D 110.1 . . ?
O10 C10A H10D 107.9 3 . ?
C10B C10A H10D 123.1 2 . ?
H10C C10A H10D 108.4 . . ?
O10 C10B C10C 87(4) 3 2 ?
O10 C10B C10A 119(5) 3 . ?
C10C C10B C10A 108.0 . . ?
C10A C10B C10D 96(3) . 2 ?
C10C C10B C10A 96.6(15) 2 3 ?
C10A C10B C10A 131(2) . 3 ?
C10D C10B C10A 85(3) 3 3 ?
O10 C10B H10E 125.2 3 . ?
C10C C10B H10E 125.4 2 . ?
C10C C10B H10E 110.1 . . ?
C10A C10B H10E 110.1 . . ?
C10D C10B H10E 123.9 2 . ?
C10D C10B H10E 135.1 3 . ?
C10A C10B H10E 92.7 3 . ?
C10C C10B H10F 121.8 2 . ?
C10C C10B H10F 110.1 . . ?
C10A C10B H10F 110.1 . . ?
C10D C10B H10F 107.8 2 . ?
C10D C10B H10F 116.0 3 . ?
C10A C10B H10F 101.6 3 . ?
H10E C10B H10F 108.5 . . ?
C10D C10C C10A 151(7) 2 3 ?
C10D C10C O10 83(10) 2 3 ?
C10A C10C O10 106(9) 3 3 ?
C10D C10C C10B 98(8) 2 3 ?
O10 C10C C10B 175(5) 3 3 ?
C10D C10C C10B 87(8) 2 . ?
C10A C10C C10B 112(6) 3 . ?
C10B C10C C10B 152.5(15) 3 . ?
C10A C10C C10D 138(6) 3 . ?
O10 C10C C10D 116(4) 3 . ?
C10B C10C C10D 107.99(16) . . ?
C10B C10C C10D 109(5) 3 3 ?
C10A C10C O10 99(4) 3 2 ?
O10 C10C O10 154(6) 3 2 ?
C10B C10C O10 145(3) . 2 ?
C10D C10C O10 86(4) 3 2 ?
C10A C10C C10C 162(5) 3 2 ?
C10B C10C C10C 114(3) 3 2 ?
O10 C10C C10C 94(3) 2 2 ?
C10A C10C C10C 131(6) 3 3 ?
O10 C10C C10C 123(5) 3 3 ?
C10B C10C C10C 110.8(18) . 3 ?
C10D C10C H10G 151.4 2 . ?
O10 C10C H10G 121.5 3 . ?
C10B C10C H10G 110.1 . . ?
C10D C10C H10G 110.1 . . ?
C10D C10C H10G 135.1 3 . ?
O10 C10C H10G 82.1 2 . ?
C10C C10C H10G 127.3 2 . ?
C10C C10C H10G 99.1 3 . ?
C10D C10C H10H 85.4 2 . ?
O10 C10C H10H 87.4 3 . ?
C10B C10C H10H 97.3 3 . ?
C10B C10C H10H 110.1 . . ?
C10D C10C H10H 110.1 . . ?
C10D C10C H10H 115.8 3 . ?
O10 C10C H10H 96.1 2 . ?
C10C C10C H10H 124.2 2 . ?
C10C C10C H10H 117.6 3 . ?
H10G C10C H10H 108.4 . . ?
C10C C10D C10D 126(8) 3 3 ?
O10 C10D C10D 143(4) 2 3 ?
C10C C10D C10D 134(10) 3 2 ?
O10 C10D C10D 83(4) 2 2 ?
O10 C10D C10A 82(5) 2 2 ?
C10D C10D C10A 129(7) 3 2 ?
C10D C10D C10A 154(4) 2 2 ?
C10C C10D O10 94(9) 3 . ?
O10 C10D O10 166(4) 2 . ?
C10D C10D O10 102(3) 2 . ?
C10A C10D O10 89(5) 2 . ?
C10C C10D C10C 122(10) 3 . ?
C10A C10D C10C 142(3) 2 . ?
O10 C10D C10C 108.01(8) . . ?
C10D C10D C10B 123(6) 3 3 ?
C10A C10D C10B 91.8(11) 2 3 ?
O10 C10D C10B 150.6(18) . 3 ?
C10C C10D C10C 115(5) 3 2 ?
O10 C10D C10C 143(4) 2 2 ?
C10A C10D C10C 120(5) 2 2 ?
C10B C10D C10C 122(5) 3 2 ?
O10 C10D C10B 141(4) 2 2 ?
C10D C10D C10B 121(5) 2 2 ?
C10C C10D C10B 122(2) . 2 ?
C10B C10D C10B 135.95(9) 3 2 ?
C10C C10D H10I 111.5 3 . ?
C10D C10D H10I 112.7 3 . ?
C10D C10D H10I 103.0 2 . ?
C10A C10D H10I 94.9 2 . ?
O10 C10D H10I 110.1 . . ?
C10C C10D H10I 110.1 . . ?
C10B C10D H10I 99.1 3 . ?
C10C C10D H10I 122.5 2 . ?
C10B C10D H10I 117.7 2 . ?
C10D C10D H10J 136.7 3 . ?
C10D C10D H10J 122.7 2 . ?
O10 C10D H10J 110.1 . . ?
C10C C10D H10J 110.1 . . ?
C10C C10D H10J 125.8 2 . ?
C10B C10D H10J 83.7 2 . ?
H10I C10D H10J 108.4 . . ?
C11D O11 C11A 121.98(5) . . ?
O11 C11A C11B 97.36(12) . . ?
O11 C11A H11F 112.3 . . ?
C11B C11A H11F 112.3 . . ?
O11 C11A H11G 112.3 . . ?
C11B C11A H11G 112.3 . . ?
H11F C11A H11G 109.9 . . ?
C11C C11B C11A 109.88(9) . . ?
C11C C11B H11H 109.7 . . ?
C11A C11B H11H 109.7 . . ?
C11C C11B H11I 109.7 . . ?
C11A C11B H11I 109.7 . . ?
H11H C11B H11I 108.2 . . ?
C11B C11C C11D 110.9 . . ?
C11B C11C H11J 109.5 . . ?
C11D C11C H11J 109.5 . . ?
C11B C11C H11K 109.5 . . ?
C11D C11C H11K 109.5 . . ?
H11J C11C H11K 108.1 . . ?
O11 C11D C11C 97.0 . . ?
O11 C11D H11L 112.3 . . ?
C11C C11D H11L 112.3 . . ?
O11 C11D H11M 112.3 . . ?
C11C C11D H11M 112.3 . . ?
H11L C11D H11M 109.9 . . ?
C12D O12 C12A 123(10) 3_665 2_655 ?
C12A O12 C12B 106(10) 2_655 2_655 ?
C12D O12 C12C 124(10) 3_665 3_665 ?
C12B O12 C12C 112(8) 2_655 3_665 ?
C12D O12 O12 153(10) 3_665 2_655 ?
C12A O12 O12 81(10) 2_655 2_655 ?
C12B O12 O12 172(10) 2_655 2_655 ?
C12D O12 O12 97(10) 3_665 3_665 ?
C12A O12 O12 140(10) 2_655 3_665 ?
C12B O12 O12 112(10) 2_655 3_665 ?
C12C O12 O12 135(10) 3_665 3_665 ?
C12B O12 C12A 80(10) 2_655 . ?
C12C O12 C12A 168(10) 3_665 . ?
O12 O12 C12A 93(10) 2_655 . ?
C12D O12 C12D 159(10) 3_665 . ?
C12B O12 C12D 172(10) 2_655 . ?
C12A O12 C12D 108.0(3) . . ?
C12A O12 C12C 170(10) 2_655 2_655 ?
O12 O12 C12C 108(10) 2_655 2_655 ?
C12D O12 C12C 122(9) . 2_655 ?
C12D O12 C12D 101(10) 3_665 2_655 ?
C12A O12 C12D 136(10) 2_655 2_655 ?
C12B O12 C12D 117(10) 2_655 2_655 ?
C12C O12 C12D 130(10) 3_665 2_655 ?
C12C C12A C12D 80(10) 2_655 3_665 ?
O12 C12A C12D 81(10) 3_665 3_665 ?
C12D C12A C12D 97(10) 2_655 3_665 ?
C12D C12A C12B 122(10) 3_665 . ?
C12C C12A O12 95(10) 2_655 . ?
C12D C12A O12 84(10) 2_655 . ?
C12B C12A O12 108.0(2) . . ?
O12 C12A C12B 104(9) 3_665 2_655 ?
C12D C12A C12B 121(10) 2_655 2_655 ?
C12B C12A C12B 146(8) . 2_655 ?
O12 C12A H12F 127.9 3_665 . ?
C12D C12A H12F 128.0 2_655 . ?
C12D C12A H12F 107.2 3_665 . ?
C12B C12A H12F 110.1 . . ?
O12 C12A H12F 110.1 . . ?
C12B C12A H12F 88.9 2_655 . ?
C12D C12A H12G 97.5 3_665 . ?
C12B C12A H12G 110.1 . . ?
O12 C12A H12G 110.1 . . ?
C12B C12A H12G 88.8 2_655 . ?
H12F C12A H12G 108.4 . . ?
C12A C12B C12C 108.0(2) . . ?
C12A C12B C12A 94(7) . 3_665 ?
C12C C12B C12C 113(8) . 2_655 ?
C12A C12B C12C 100(4) 3_665 2_655 ?
O12 C12B H12H 125.2 3_665 . ?
C12A C12B H12H 110.1 . . ?
C12A C12B H12H 110.7 3_665 . ?
C12C C12B H12H 112.8 2_655 . ?
C12D C12B H12I 112.0 2_655 . ?
O12 C12B H12I 120.4 3_665 . ?
C12A C12B H12I 110.1 . . ?
C12C C12B H12I 110.1 . . ?
C12A C12B H12I 122.5 3_665 . ?
C12C C12B H12I 102.2 2_655 . ?
H12H C12B H12I 108.4 . . ?
C12A C12C C12D 81(10) 3_665 2_655 ?
C12D C12C C12D 81(9) 2_655 . ?
C12A C12C C12B 103(10) 3_665 . ?
O12 C12C C12B 96(10) 2_655 . ?
C12D C12C C12B 108.0(4) . . ?
C12D C12C C12B 100(5) 2_655 3_665 ?
C12B C12C C12B 126(9) . 3_665 ?
O12 C12C C12B 87(9) 3_665 3_665 ?
C12B C12C H12J 94.4 3_665 . ?
H12J C12C H12K 108.4 . . ?
C12B C12D C12A 112(10) 3_665 3_665 ?
O12 C12D C12C 116(10) 2_655 3_665 ?
C12B C12D C12C 86(10) 3_665 3_665 ?
C12A C12D C12C 154(10) 3_665 3_665 ?
O12 C12D C12A 97(10) 2_655 2_655 ?
C12B C12D C12A 100(10) 3_665 2_655 ?
C12A C12D C12A 136(10) 3_665 2_655 ?
C12B C12D C12C 114(10) 3_665 . ?
C12C C12D C12C 158(10) 3_665 . ?
C12A C12D C12C 140(10) 2_655 . ?
C12B C12D O12 133(10) 3_665 . ?
C12A C12D O12 106(10) 3_665 . ?
C12C C12D O12 108.0(5) . . ?
C12C C12D O12 100(10) 3_665 3_665 ?
C12A C12D O12 82(10) 2_655 3_665 ?
C12B C12D C12D 157(10) 3_665 2_655 ?
C12C C12D C12D 112(9) 3_665 2_655 ?
C12A C12D C12D 94(10) 2_655 2_655 ?
C12B C12D C12D 136(10) 3_665 3_665 ?
C12A C12D C12D 106(10) 3_665 3_665 ?
C12C C12D C12D 107(5) . 3_665 ?
O12 C12D H12L 136.0 2_655 . ?
C12A C12D H12L 119.3 3_665 . ?
C12A C12D H12L 98.0 2_655 . ?
C12C C12D H12L 110.1 . . ?
O12 C12D H12L 110.1 . . ?
O12 C12D H12L 124.2 3_665 . ?
C12D C12D H12L 120.8 2_655 . ?
C12D C12D H12L 107.0 3_665 . ?
C12A C12D H12M 102.2 3_665 . ?
C12C C12D H12M 80.5 3_665 . ?
C12A C12D H12M 86.3 2_655 . ?
O12 C12D H12M 110.1 . . ?
O12 C12D H12M 127.1 3_665 . ?
C12D C12D H12M 130.1 2_655 . ?
C12D C12D H12M 114.4 3_665 . ?
H12L C12D H12M 108.4 . . ?

loop_
_geom_bond_atom_site_label_1
_geom_bond_atom_site_label_2
_geom_bond_distance
_geom_bond_site_symmetry_2
_geom_bond_publ_flag
Ag1 P1 2.475(5) . ?
Ag1 Se1A 2.51(4) . ?
Ag1 Se2 2.671(2) . ?
Ag1 Se1 2.687(2) . ?
Ag1 Se1 2.778(2) 18_546 ?
Ag1 Se2A 2.85(4) . ?
Ag1 Se1A 2.92(4) 18_546 ?
Ag1 Ag3 3.1099(19) . ?
Ag1 Ag3 3.2149(18) 17_556 ?
Ag1 Ag3A 3.35(3) . ?
Ag2 Ag2A 0.54(6) . ?
Ag2 P4 2.441(9) . ?
Ag2 Se2A 2.62(4) 2_655 ?
Ag2 Se2A 2.62(4) . ?
Ag2 Se2A 2.62(4) 3_665 ?
Ag2 Se2 2.694(2) 2_655 ?
Ag2 Se2 2.694(2) . ?
Ag2 Se2 2.694(2) 3_665 ?
Ag2 Ag3A 3.00(3) . ?
Ag2 Ag3A 3.00(3) 2_655 ?
Ag2 Ag3A 3.00(3) 3_665 ?
Ag2A P4 1.90(7) . ?
Ag2A Se2A 2.75(4) 2_655 ?
Ag2A Se2A 2.75(4) . ?
Ag2A Se2A 2.75(4) 3_665 ?
Ag2A Se2 3.00(4) 2_655 ?
Ag2A Se2 3.00(4) . ?
Ag2A Se2 3.00(4) 3_665 ?
Ag3 Ag3A 1.27(3) 17_556 ?
Ag3 Se1A 1.41(4) 18_546 ?
Ag3 Se1 2.530(2) 18_546 ?
Ag3 Se2 2.544(2) 17_556 ?
Ag3 Se3 2.9402(14) . ?
Ag3 Ag1 3.2150(18) 18_546 ?
Ag3A Ag3 1.27(3) 18_546 ?
Ag3A Se2 1.32(3) . ?
Ag3A Se2A 2.56(5) . ?
Ag3A Se1A 2.62(5) 2_655 ?
Ag3A Se3 2.87(3) . ?
Ag4 P3 2.493(8) . ?
Ag4 Se5A 2.625(6) 3 ?
Ag4 Se5A 2.625(6) 2 ?
Ag4 Se5A 2.625(6) . ?
Ag4 Se5 2.800(3) 3 ?
Ag4 Se5 2.800(3) 2 ?
Ag4 Se5 2.800(3) . ?
Ag4 Ag6 3.157(3) 3 ?
Ag4 Ag6 3.157(3) . ?
Ag4 Ag6 3.157(3) 2 ?
Ag5 P2 2.450(7) 10_557 ?
Ag5 Se5 2.681(3) 10_557 ?
Ag5 Se4 2.700(4) 11_557 ?
Ag5 Se4A 2.716(7) 11_557 ?
Ag5 Se4 2.720(3) . ?
Ag5 Se4A 2.740(7) . ?
Ag5 Se5A 2.845(7) 10_557 ?
Ag5 Ag6A 3.133(5) . ?
Ag5 Ag6A 3.317(6) 11_557 ?
Ag6 Ag6A 1.104(6) . ?
Ag6 Se5A 1.470(8) 2 ?
Ag6 Se5 2.520(4) 2 ?
Ag6 Se4 2.549(4) . ?
Ag6 Se6 2.783(2) . ?
Ag6A Se4 1.509(6) . ?
Ag6A Se4A 2.532(9) . ?
Ag6A Se5A 2.553(10) 2 ?
Ag6A Se6 2.803(5) . ?
Ag6A Ag5 3.317(6) 12_557 ?
Se1 Se1A 1.19(4) . ?
Se1 C51 1.964(18) . ?
Se1 Ag3 2.529(2) 17_556 ?
Se1 Ag1 2.778(2) 17_556 ?
Se1A Ag3 1.41(4) 17_556 ?
Se1A C51 2.34(4) . ?
Se1A Ag3A 2.62(5) 3_665 ?
Se1A Ag1 2.92(4) 17_556 ?
Se2 Se2A 1.27(4) . ?
Se2 C61 1.931(19) . ?
Se2 Ag3 2.544(2) 18_546 ?
Se2A C61 1.87(4) . ?
Se2A C66 2.08(4) . ?
Se3 Ag3A 2.87(3) 2_655 ?
Se3 Ag3A 2.87(3) 3_665 ?
Se3 Ag3A 2.87(3) 16_656 ?
Se3 Ag3A 2.88(3) 17_556 ?
Se3 Ag3A 2.88(3) 18_546 ?
Se3 Ag3 2.9400(14) 17_556 ?
Se3 Ag3 2.9401(14) 16_656 ?
Se3 Ag3 2.9401(14) 18_546 ?
Se3 Ag3 2.9402(14) 2_655 ?
Se3 Ag3 2.9402(14) 3_665 ?
Se4 Se4A 1.045(7) . ?
Se4 C71 1.901(5) . ?
Se4 Ag5 2.700(4) 12_557 ?
Se4A C71 1.91(3) . ?
Se4A Ag5 2.716(6) 12_557 ?
Se5 Se5A 1.060(7) . ?
Se5 C86 1.849(17) . ?
Se5 Ag6 2.520(4) 3 ?
Se5 Ag5 2.681(3) 10_557 ?
Se5A Ag6 1.470(8) 3 ?
Se5A C86 2.312(19) . ?
Se5A Ag6A 2.553(10) 3 ?
Se5A Ag5 2.845(6) 10_557 ?
Se6 Ag6 2.783(2) 11_557 ?
Se6 Ag6 2.783(2) 2 ?
Se6 Ag6 2.783(2) 12_557 ?
Se6 Ag6 2.783(2) 10_557 ?
Se6 Ag6 2.783(2) 3 ?
Se6 Ag6A 2.803(5) 11_557 ?
Se6 Ag6A 2.803(5) 2 ?
Se6 Ag6A 2.803(5) 12_557 ?
Se6 Ag6A 2.803(5) 3 ?
Se6 Ag6A 2.803(5) 10_557 ?
P1 C131 1.77(2) . ?
P1 C121 1.823(17) . ?
P1 C111 1.828(16) . ?
P2 C231 1.86(3) . ?
P2 C216 1.88(3) . ?
P2 C223 2.06(4) . ?
P2 C222 2.11(4) . ?
P2 Ag5 2.450(7) 10_557 ?
P3 C31 1.932(15) 3 ?
P3 C31 1.932(15) 2 ?
P3 C31 1.932(15) . ?
P4 C41 1.930(15) 2_655 ?
P4 C41 1.930(15) 3_665 ?
P4 C41 1.930(15) . ?
Sn1 C91 2.145(18) . ?
Sn1 C91 2.145(18) 3_565 ?
Sn1 C91 2.145(18) 2_665 ?
Sn1 Cl1 2.565(9) . ?
Sn1 Cl2 2.81(4) 2_665 ?
Sn1 Cl2 2.81(4) 3_565 ?
Sn1 Cl2 2.81(4) . ?
Cl2 Cl2 0.91(10) 3_565 ?
Cl2 Cl2 0.91(10) 2_665 ?
C31 C36 1.32(2) . ?
C31 C32 1.34(2) . ?
C32 C33 1.36(3) . ?
C32 H32A 0.9500 . ?
C33 C34 1.42(3) . ?
C33 H33A 0.9500 . ?
C34 C35 1.37(3) . ?
C34 H34A 0.9500 . ?
C35 C36 1.39(3) . ?
C35 H35A 0.9500 . ?
C36 H36A 0.9500 . ?
C41 C46 1.31(3) . ?
C41 C42 1.40(3) . ?
C42 C43 1.31(4) . ?
C42 H42A 0.9500 . ?
C43 C44 1.56(5) . ?
C43 H43A 0.9500 . ?
C44 C45 1.23(4) . ?
C44 H44A 0.9500 . ?
C45 C46 1.35(3) . ?
C45 H45A 0.9500 . ?
C46 H46A 0.9500 . ?
C51 C52 1.34(2) . ?
C51 C56 1.41(2) . ?
C52 C53 1.40(2) . ?
C52 H52A 0.9500 . ?
C53 C54 1.31(3) . ?
C53 H53A 0.9500 . ?
C54 C55 1.37(3) . ?
C54 H54A 0.9500 . ?
C55 C56 1.33(3) . ?
C55 H55A 0.9500 . ?
C56 H56A 0.9500 . ?
C61 C66 1.37(3) . ?
C61 C62 1.43(3) . ?
C62 C63 1.38(3) . ?
C62 H62A 0.9500 . ?
C63 C64 1.40(3) . ?
C63 H63A 0.9500 . ?
C64 C65 1.43(3) . ?
C64 H64A 0.9500 . ?
C65 C66 1.44(3) . ?
C65 H65A 0.9500 . ?
C66 H66A 0.9500 . ?
C71 C72 1.390(3) . ?
C71 C76 1.390(2) . ?
C72 C73 1.3900 . ?
C72 H72A 0.9500 . ?
C73 C74 1.390(4) . ?
C73 H73A 0.9500 . ?
C74 C75 1.390(3) . ?
C74 H74A 0.9500 . ?
C75 C76 1.3900 . ?
C75 H75A 0.9500 . ?
C76 H76A 0.9500 . ?
C81 C82 1.3900(10) . ?
C81 C86 1.3900 . ?
C82 C83 1.3900(13) . ?
C82 H82A 0.9500 . ?
C83 C84 1.3900 . ?
C83 H83A 0.9500 . ?
C84 C85 1.3900 . ?
C84 H84A 0.9500 . ?
C85 C86 1.3900(12) . ?
C85 H85A 0.9500 . ?
C86 H86A 0.9500 . ?
C91 C96 1.52(2) . ?
C91 C92 1.52(3) . ?
C91 H91A 1.0000 . ?
C92 C93 1.55(3) . ?
C92 H92A 0.9900 . ?
C92 H92B 0.9900 . ?
C93 C94 1.51(3) . ?
C93 H93A 0.9900 . ?
C93 H93B 0.9900 . ?
C94 C95 1.47(3) . ?
C94 H94A 0.9900 . ?
C94 H94B 0.9900 . ?
C95 C96 1.53(3) . ?
C95 H95A 0.9900 . ?
C95 H95B 0.9900 . ?
C96 H96A 0.9900 . ?
C96 H96B 0.9900 . ?
C111 C112 1.38(2) . ?
C111 C116 1.42(2) . ?
C112 C113 1.35(2) . ?
C112 H11B 0.9500 . ?
C113 C114 1.35(2) . ?
C113 H11A 0.9500 . ?
C114 C115 1.38(2) . ?
C114 H11E 0.9500 . ?
C115 C116 1.40(2) . ?
C115 H11C 0.9500 . ?
C116 H11D 0.9500 . ?
C121 C126 1.39(2) . ?
C121 C122 1.40(2) . ?
C122 C123 1.35(3) . ?
C122 H12D 0.9500 . ?
C123 C124 1.36(4) . ?
C123 H12B 0.9500 . ?
C124 C125 1.39(4) . ?
C124 H12C 0.9500 . ?
C125 C126 1.36(3) . ?
C125 H12E 0.9500 . ?
C126 H12A 0.9500 . ?
C131 C136 1.30(3) . ?
C131 C132 1.40(3) . ?
C132 C133 1.42(3) . ?
C132 H13B 0.9500 . ?
C133 C134 1.30(3) . ?
C133 H13A 0.9500 . ?
C134 C135 1.36(3) . ?
C134 H13C 0.9500 . ?
C135 C136 1.40(4) . ?
C135 H13D 0.9500 . ?
C136 H13E 0.9500 . ?
C211 C212 1.390(3) . ?
C211 C216 1.3900 . ?
C212 C213 1.3900(13) . ?
C212 H21A 0.9500 . ?
C213 C214 1.3900 . ?
C213 H21B 0.9500 . ?
C214 C215 1.390(2) . ?
C214 H21C 0.9500 . ?
C215 C216 1.3900 . ?
C215 H21D 0.9500 . ?
C216 H21E 0.9500 . ?
C221 C222 1.3900 . ?
C221 C226 1.3900 . ?
C222 C223 1.3900 . ?
C222 H22A 0.9500 . ?
C223 C224 1.3900 . ?
C223 H22B 0.9500 . ?
C224 C225 1.3900 . ?
C224 H22C 0.9500 . ?
C225 C226 1.3900 . ?
C225 H22D 0.9500 . ?
C226 H22E 0.9500 . ?
C231 C232 1.3900 . ?
C231 C236 1.3900 . ?
C232 C233 1.3900 . ?
C232 H23A 0.9500 . ?
C233 C234 1.3900 . ?
C233 H23B 0.9500 . ?
C234 C235 1.3900 . ?
C234 H23C 0.9500 . ?
C235 C236 1.3900 . ?
C235 H23D 0.9500 . ?
C236 H23E 0.9500 . ?
O10 C10B 0.67(6) 2 ?
O10 C10D 0.96(6) 3 ?
O10 C10A 1.4199 . ?
O10 C10D 1.420(2) . ?
O10 C10C 1.49(5) 3 ?
O10 C10A 1.83(9) 2 ?
C10A C10C 0.85(6) 2 ?
C10A C10D 1.20(5) 3 ?
C10A C10B 1.4202 . ?
C10A H10C 0.9605 . ?
C10A H10D 0.9600 . ?
C10B C10C 1.37(5) 2 ?
C10B C10C 1.4200(11) . ?
C10B C10D 1.45(5) 2 ?
C10B C10D 1.47(6) 3 ?
C10B H10E 0.9600 . ?
C10B H10F 0.9603 . ?
C10C C10B 1.37(9) 3 ?
C10C C10D 1.4202 . ?
C10C C10D 1.45(6) 3 ?
C10C O10 1.49(5) 2 ?
C10C C10C 1.65(6) 2 ?
C10C C10C 1.65(9) 3 ?
C10C H10G 0.9595 . ?
C10C H10H 0.9601 . ?
C10D C10B 1.45(5) 3 ?
C10D C10C 1.45(6) 2 ?
C10D C10B 1.47(7) 2 ?
C10D H10I 0.9600 . ?
C10D H10J 0.9599 . ?
O11 C11D 1.4698(15) . ?
O11 C11A 1.473(2) . ?
C11A C11B 1.4960 . ?
C11A H11F 0.9900 . ?
C11A H11G 0.9900 . ?
C11B C11C 1.492(3) . ?
C11B H11H 0.9900 . ?
C11B H11I 0.9900 . ?
C11C C11D 1.5010(11) . ?
C11C H11J 0.9900 . ?
C11C H11K 0.9900 . ?
C11D H11L 0.9900 . ?
C11D H11M 0.9900 . ?
O12 O12 1.35(14) 2_655 ?
O12 O12 1.35(13) 3_665 ?
O12 C12A 1.450(3) . ?
O12 C12D 1.450(10) . ?
C12A C12D 1.35(15) 3_665 ?
C12A C12B 1.450(3) . ?
C12A C12B 1.6(3) 2_655 ?
C12A H12G 0.9604 . ?
C12B C12C 1.450(9) . ?
C12B C12A 1.6(2) 3_665 ?
C12B H12H 0.9599 . ?
C12B H12I 0.9605 . ?
C12C C12D 1.4499 . ?
C12D C12A 1.35(14) 2_655 ?
C12D H12L 0.9598 . ?
C12D H12M 0.9604 . ?
